data_1564233
loop_
_publ_author_name
'Takeda, Hiroto'
'Kojima, Tatsuhiro'
'Yoshinari, Nobuto'
'Konno, Takumi'

_publ_section_title
;
 A mesoporous ionic solid with 272 AuI6AgI3CuII3 complex cations in a
 super huge crystal lattice
;
_journal_name_full 'Chemical Science'
_journal_paper_doi 10.1039/D1SC02497C
_journal_year 2021
_chemical_absolute_configuration rmad
_chemical_formula_moiety 'C112 H138 Ag3 Au6 N6 O12 P6 S6, 1.5(N O3), 1.5[NO3], 17[H2O]'
_chemical_formula_sum 'C112 H172 Ag3 Au6 N9 O38 P6 S6'
_chemical_formula_weight 4136.17
_space_group_crystal_system orthorhombic
_space_group_IT_number 19
_space_group_name_Hall 'P 2ac 2ab'
_space_group_name_H-M_alt 'P 21 21 21'
_atom_sites_solution_hydrogens geom
_audit_creation_method SHELXL-2018/3
_audit_update_record
;
2021-06-27 deposited with the CCDC.	2021-07-16 downloaded from the CCDC.
;
_cell_angle_alpha 90
_cell_angle_beta 90
_cell_angle_gamma 90
_cell_formula_units_Z 8
_cell_length_a 30.1406(4)
_cell_length_b 32.9119(5)
_cell_length_c 33.4887(7)
_cell_measurement_reflns_used 347480
_cell_measurement_temperature 100(2)
_cell_measurement_theta_max 19.479
_cell_measurement_theta_min 1.027
_cell_volume 33220.3(10)
_computing_cell_refinement HKL3000
_computing_data_collection '<i>PAL BL2D-SMDC Program</i>(Shin et.al, 2016)'
_computing_data_reduction HKL3000
_computing_molecular_graphics Mercury
_computing_publication_material WinGX
_computing_structure_refinement 'SHELXL-2018/3 (Sheldrick, 2018)'
_computing_structure_solution 'SHELXS-2014 (Sheldrick, 2014)'
_diffrn_ambient_temperature 100(2)
_diffrn_measured_fraction_theta_full 0.999
_diffrn_measured_fraction_theta_max 0.999
_diffrn_measurement_device_type 'Rayonix MX225HS CCD area detector'
_diffrn_measurement_method 'omega scan'
_diffrn_radiation_monochromator 'Si(111) double crystal monochromator'
_diffrn_radiation_type synchrotron
_diffrn_radiation_wavelength 0.600
_diffrn_reflns_av_R_equivalents 0.1548
_diffrn_reflns_av_unetI/netI 0.0831
_diffrn_reflns_Laue_measured_fraction_full 0.999
_diffrn_reflns_Laue_measured_fraction_max 0.999
_diffrn_reflns_limit_h_max 33
_diffrn_reflns_limit_h_min -33
_diffrn_reflns_limit_k_max 36
_diffrn_reflns_limit_k_min -36
_diffrn_reflns_limit_l_max 37
_diffrn_reflns_limit_l_min -37
_diffrn_reflns_number 347480
_diffrn_reflns_point_group_measured_fraction_full 0.999
_diffrn_reflns_point_group_measured_fraction_max 0.999
_diffrn_reflns_theta_full 19.479
_diffrn_reflns_theta_max 19.479
_diffrn_reflns_theta_min 1.027
_diffrn_source 'PLSII 2D bending magnet'
_exptl_absorpt_coefficient_mu 3.585
_exptl_absorpt_correction_type none
_exptl_absorpt_process_details none
_exptl_crystal_colour colourless
_exptl_crystal_density_diffrn 1.654
_exptl_crystal_description stick
_exptl_crystal_F_000 16096
_exptl_crystal_size_max 0.070
_exptl_crystal_size_mid 0.020
_exptl_crystal_size_min 0.010
_refine_diff_density_max 1.113
_refine_diff_density_min -1.318
_refine_diff_density_rms 0.123
_refine_ls_abs_structure_details
;
 Flack x determined using 12142 quotients [(I+)-(I-)]/[(I+)+(I-)]
 (Parsons, Flack and Wagner, Acta Cryst. B69 (2013) 249-259).
;
_refine_ls_abs_structure_Flack 0.012(3)
_refine_ls_extinction_method none
_refine_ls_goodness_of_fit_ref 0.929
_refine_ls_hydrogen_treatment constr
_refine_ls_matrix_type full
_refine_ls_number_parameters 2755
_refine_ls_number_reflns 47764
_refine_ls_number_restraints 7503
_refine_ls_restrained_S_all 0.882
_refine_ls_R_factor_all 0.0773
_refine_ls_R_factor_gt 0.0421
_refine_ls_shift/su_max 0.001
_refine_ls_shift/su_mean 0.000
_refine_ls_structure_factor_coef Fsqd
_refine_ls_weighting_details 'w=1/[\s^2^(Fo^2^)+(0.0505P)^2^] where P=(Fo^2^+2Fc^2^)/3'
_refine_ls_weighting_scheme calc
_refine_ls_wR_factor_gt 0.0883
_refine_ls_wR_factor_ref 0.0977
_reflns_Friedel_coverage 0.883
_reflns_Friedel_fraction_full 0.999
_reflns_Friedel_fraction_max 0.999
_reflns_number_gt 32767
_reflns_number_total 47764
_reflns_threshold_expression 'I > 2\s(I)'
_cod_data_source_file d1sc02497c2.cif
_cod_data_source_block '[au6ag3](no3)3_sq'
_cod_database_code 1564233
_shelx_shelxl_version_number 2018/3
_shelx_space_group_comment
;
The symmetry employed for this shelxl refinement is uniquely defined
by the following loop, which should always be used as a source of
symmetry information in preference to the above space-group names.
They are only intended as comments.
;
_shelx_estimated_absorpt_t_min 0.787
_shelx_estimated_absorpt_t_max 0.965

loop_
_space_group_symop_operation_xyz
'x, y, z'
'-x+1/2, -y, z+1/2'
'x+1/2, -y+1/2, -z'
'-x, y+1/2, -z+1/2'

loop_
_atom_site_label
_atom_site_type_symbol
_atom_site_fract_x
_atom_site_fract_y
_atom_site_fract_z
_atom_site_U_iso_or_equiv
_atom_site_adp_type
_atom_site_occupancy
_atom_site_site_symmetry_order
_atom_site_calc_flag
_atom_site_refinement_flags_posn
_atom_site_refinement_flags_adp
_atom_site_refinement_flags_occupancy
_atom_site_disorder_assembly
_atom_site_disorder_group
S1 S 0.20625(15) 0.48163(16) 0.36364(18) 0.0683(16) Uani 1 1 d D U . . .
C1 C 0.2077(5) 0.4450(5) 0.4078(5) 0.073(6) Uani 1 1 d D U . . .
C4 C 0.1587(5) 0.4376(7) 0.4175(7) 0.106(9) Uani 1 1 d D U . . .
H4A H 0.143986 0.463706 0.422369 0.158 Uiso 1 1 calc R U . . .
H4B H 0.144465 0.423911 0.394911 0.158 Uiso 1 1 calc R U . . .
H4C H 0.156367 0.420553 0.441365 0.158 Uiso 1 1 calc R U . . .
C5 C 0.2286(8) 0.4664(7) 0.4431(6) 0.114(8) Uani 1 1 d D U . . .
H5A H 0.213306 0.492215 0.447827 0.171 Uiso 1 1 calc R U . . .
H5B H 0.226217 0.449200 0.466840 0.171 Uiso 1 1 calc R U . . .
H5C H 0.260013 0.471693 0.437349 0.171 Uiso 1 1 calc R U . . .
C2 C 0.2308(5) 0.4056(5) 0.4003(6) 0.090(6) Uani 1 1 d D U . . .
H2 H 0.234569 0.392260 0.426905 0.108 Uiso 1 1 calc R U . . .
N1 N 0.2040(6) 0.3764(5) 0.3749(6) 0.105(7) Uani 1 1 d D U . . .
H1A H 0.219698 0.353074 0.371258 0.158 Uiso 1 1 calc R U . . .
H1B H 0.177970 0.370696 0.387340 0.158 Uiso 1 1 calc R U . . .
H1C H 0.198395 0.388021 0.350718 0.158 Uiso 1 1 calc R U . . .
C3 C 0.2776(6) 0.4068(7) 0.3808(7) 0.095(7) Uani 1 1 d D U . . .
O1 O 0.3074(5) 0.4229(5) 0.4017(6) 0.137(7) Uani 1 1 d D U . . .
O2 O 0.2816(5) 0.3977(5) 0.3435(5) 0.107(6) Uani 1 1 d D U . . .
S2 S 0.19977(14) 0.70245(14) 0.30765(17) 0.0561(14) Uani 1 1 d D U . . .
C6 C 0.1984(5) 0.7596(4) 0.3117(5) 0.061(5) Uani 1 1 d D U . . .
C9 C 0.1491(5) 0.7706(6) 0.3075(8) 0.097(8) Uani 1 1 d D U . . .
H9A H 0.137510 0.759211 0.282579 0.145 Uiso 1 1 calc R U . . .
H9B H 0.132558 0.759381 0.330158 0.145 Uiso 1 1 calc R U . . .
H9C H 0.145851 0.800217 0.307140 0.145 Uiso 1 1 calc R U . . .
C10 C 0.2233(7) 0.7782(5) 0.2760(6) 0.081(6) Uani 1 1 d D U . . .
H10A H 0.211670 0.766749 0.251128 0.121 Uiso 1 1 calc R U . . .
H10B H 0.219039 0.807741 0.275962 0.121 Uiso 1 1 calc R U . . .
H10C H 0.254982 0.772029 0.278279 0.121 Uiso 1 1 calc R U . . .
C7 C 0.2161(4) 0.7771(5) 0.3500(5) 0.066(5) Uani 1 1 d D U . . .
H7 H 0.215238 0.807334 0.347184 0.079 Uiso 1 1 calc R U . . .
N2 N 0.1883(5) 0.7662(4) 0.3866(4) 0.068(4) Uani 1 1 d D U . . .
H2A H 0.200593 0.777665 0.408739 0.102 Uiso 1 1 calc R U . . .
H2B H 0.160173 0.775849 0.383392 0.102 Uiso 1 1 calc R U . . .
H2C H 0.187457 0.738768 0.389557 0.102 Uiso 1 1 calc R U . . .
C8 C 0.2651(5) 0.7652(5) 0.3612(5) 0.059(5) Uani 1 1 d D U . . .
O3 O 0.2956(4) 0.7819(4) 0.3429(5) 0.083(5) Uani 1 1 d D U . . .
O4 O 0.2707(4) 0.7385(4) 0.3882(4) 0.065(4) Uani 1 1 d D U . . .
S3 S 0.19959(17) 0.5519(2) 0.1534(2) 0.088(2) Uani 1 1 d D U . . .
C11 C 0.2002(5) 0.5313(6) 0.1011(5) 0.100(7) Uani 1 1 d D U . . .
C14 C 0.1590(7) 0.5488(9) 0.0809(7) 0.159(13) Uani 1 1 d D U . . .
H14A H 0.132421 0.539411 0.095034 0.238 Uiso 1 1 calc R U . . .
H14B H 0.160231 0.578516 0.081612 0.238 Uiso 1 1 calc R U . . .
H14C H 0.157865 0.539562 0.053091 0.238 Uiso 1 1 calc R U . . .
C15 C 0.1982(11) 0.4858(6) 0.1024(9) 0.188(15) Uani 1 1 d D U . . .
H15A H 0.170965 0.477276 0.116092 0.282 Uiso 1 1 calc R U . . .
H15B H 0.198132 0.475041 0.075093 0.282 Uiso 1 1 calc R U . . .
H15C H 0.224009 0.475257 0.116821 0.282 Uiso 1 1 calc R U . . .
C12 C 0.2415(7) 0.5450(6) 0.0803(6) 0.113(7) Uani 1 1 d D U . . .
H12 H 0.265848 0.542233 0.100429 0.136 Uiso 1 1 calc R U . . .
N3 N 0.2539(9) 0.5174(8) 0.0468(7) 0.175(11) Uani 1 1 d D U . . .
H3A H 0.279043 0.526729 0.034899 0.262 Uiso 1 1 calc R U . . .
H3B H 0.258594 0.491960 0.056410 0.262 Uiso 1 1 calc R U . . .
H3C H 0.231455 0.516832 0.028573 0.262 Uiso 1 1 calc R U . . .
C13 C 0.2441(11) 0.5894(7) 0.0653(8) 0.148(10) Uani 1 1 d D U . . .
O5 O 0.2611(9) 0.6164(7) 0.0880(7) 0.183(10) Uani 1 1 d D U . . .
O6 O 0.2255(9) 0.5942(7) 0.0304(6) 0.196(11) Uani 1 1 d D U . . .
C16 C 0.3811(4) 0.4884(3) 0.3229(4) 0.063(5) Uani 1 1 d G U . . .
C17 C 0.3611(3) 0.4510(4) 0.3160(5) 0.085(7) Uani 1 1 d G U . . .
H17 H 0.330165 0.447748 0.320170 0.102 Uiso 1 1 calc R U . . .
C18 C 0.3865(4) 0.4183(3) 0.3029(5) 0.085(7) Uani 1 1 d G U . . .
H18 H 0.372841 0.392742 0.298151 0.102 Uiso 1 1 calc R U . . .
C19 C 0.4318(4) 0.4230(3) 0.2967(5) 0.079(6) Uani 1 1 d G U . . .
H19 H 0.449126 0.400716 0.287808 0.095 Uiso 1 1 calc R U . . .
C20 C 0.4518(3) 0.4605(4) 0.3037(4) 0.068(6) Uani 1 1 d G U . . .
H20 H 0.482736 0.463696 0.299484 0.082 Uiso 1 1 calc R U . . .
C21 C 0.4264(4) 0.4931(3) 0.3168(4) 0.065(5) Uani 1 1 d G U . . .
H21 H 0.440061 0.518702 0.321503 0.078 Uiso 1 1 calc R U . . .
C22 C 0.3790(4) 0.5392(5) 0.3921(4) 0.076(5) Uani 1 1 d G U . . .
C23 C 0.3818(5) 0.5074(4) 0.4193(5) 0.124(9) Uani 1 1 d G U . . .
H23 H 0.367822 0.482204 0.413653 0.148 Uiso 1 1 calc R U . . .
C24 C 0.4052(6) 0.5125(5) 0.4548(5) 0.156(11) Uani 1 1 d G U . . .
H24 H 0.407092 0.490756 0.473341 0.187 Uiso 1 1 calc R U . . .
C25 C 0.4257(5) 0.5494(6) 0.4630(4) 0.107(8) Uani 1 1 d G U . . .
H25 H 0.441627 0.552841 0.487244 0.129 Uiso 1 1 calc R U . . .
C26 C 0.4229(4) 0.5812(4) 0.4358(5) 0.080(6) Uani 1 1 d G U . . .
H26 H 0.436892 0.606376 0.441460 0.096 Uiso 1 1 calc R U . . .
C27 C 0.3995(5) 0.5761(4) 0.4004(4) 0.073(5) Uani 1 1 d G U . . .
H27 H 0.397622 0.597825 0.381772 0.087 Uiso 1 1 calc R U . . .
C28 C 0.3578(5) 0.5766(6) 0.3163(6) 0.058(4) Uani 1 1 d . U . . .
H28A H 0.345698 0.599422 0.332117 0.070 Uiso 1 1 calc R U . . .
H28B H 0.390277 0.580792 0.314375 0.070 Uiso 1 1 calc R U . . .
C29 C 0.3782(5) 0.6718(5) 0.3240(6) 0.049(4) Uani 1 1 d . U . . .
C30 C 0.4216(5) 0.6597(5) 0.3243(6) 0.056(5) Uani 1 1 d . U . . .
H30 H 0.434249 0.647652 0.301124 0.067 Uiso 1 1 calc R U . . .
C31 C 0.4471(6) 0.6649(6) 0.3584(6) 0.069(6) Uani 1 1 d . U . . .
H31 H 0.477404 0.656855 0.357952 0.083 Uiso 1 1 calc R U . . .
C32 C 0.4302(6) 0.6811(7) 0.3920(7) 0.074(6) Uani 1 1 d . U . . .
H32 H 0.447993 0.683196 0.415344 0.089 Uiso 1 1 calc R U . . .
C33 C 0.3843(6) 0.6954(7) 0.3923(6) 0.069(6) Uani 1 1 d . U . . .
H33 H 0.372359 0.709048 0.414849 0.082 Uiso 1 1 calc R U . . .
C34 C 0.3596(6) 0.6886(6) 0.3598(6) 0.055(5) Uani 1 1 d . U . . .
H34 H 0.328854 0.695138 0.360464 0.066 Uiso 1 1 calc R U . . .
C35 C 0.3718(6) 0.7047(6) 0.2455(6) 0.055(4) Uani 1 1 d . U . . .
C36 C 0.3661(7) 0.7445(6) 0.2534(7) 0.088(7) Uani 1 1 d . U . . .
H36 H 0.346894 0.752146 0.274608 0.106 Uiso 1 1 calc R U . . .
C37 C 0.3872(9) 0.7747(7) 0.2317(9) 0.112(9) Uani 1 1 d . U . . .
H37 H 0.384248 0.802503 0.238762 0.135 Uiso 1 1 calc R U . . .
C38 C 0.4127(7) 0.7628(6) 0.1996(7) 0.082(7) Uani 1 1 d . U . . .
H38 H 0.428811 0.782350 0.184680 0.098 Uiso 1 1 calc R U . . .
C39 C 0.4145(7) 0.7231(6) 0.1894(6) 0.065(5) Uani 1 1 d . U . . .
H39 H 0.429335 0.715516 0.165544 0.078 Uiso 1 1 calc R U . . .
C40 C 0.3956(6) 0.6936(6) 0.2126(6) 0.059(5) Uani 1 1 d . U . . .
H40 H 0.398953 0.665728 0.205920 0.071 Uiso 1 1 calc R U . . .
C41 C 0.3549(6) 0.6202(5) 0.2554(6) 0.056(5) Uani 1 1 d . U . . .
H41A H 0.342882 0.621819 0.227983 0.067 Uiso 1 1 calc R U . . .
H41B H 0.387518 0.617775 0.252823 0.067 Uiso 1 1 calc R U . . .
C42 C 0.3711(5) 0.4916(6) 0.1828(7) 0.060(5) Uani 1 1 d . U . . .
C43 C 0.3653(7) 0.4812(7) 0.1427(7) 0.081(6) Uani 1 1 d . U . . .
H43 H 0.347974 0.497222 0.125012 0.097 Uiso 1 1 calc R U . . .
C44 C 0.3873(8) 0.4449(7) 0.1301(9) 0.100(7) Uani 1 1 d . U . . .
H44 H 0.385010 0.435854 0.103225 0.120 Uiso 1 1 calc R U . . .
C45 C 0.4119(7) 0.4231(6) 0.1574(8) 0.077(6) Uani 1 1 d . U . . .
H45 H 0.426846 0.399438 0.148371 0.092 Uiso 1 1 calc R U . . .
C46 C 0.4156(6) 0.4326(6) 0.1927(8) 0.072(6) Uani 1 1 d . U . . .
H46 H 0.432372 0.415942 0.210315 0.087 Uiso 1 1 calc R U . . .
C47 C 0.3949(6) 0.4680(6) 0.2070(7) 0.068(5) Uani 1 1 d . U . . .
H47 H 0.398046 0.475238 0.234317 0.081 Uiso 1 1 calc R U . . .
C48 C 0.3757(3) 0.5770(3) 0.1673(4) 0.053(4) Uani 1 1 d G U . . .
C49 C 0.4208(3) 0.5810(3) 0.1748(3) 0.050(4) Uani 1 1 d G U . . .
H49 H 0.434549 0.564631 0.194628 0.060 Uiso 1 1 calc R U . . .
C50 C 0.4458(3) 0.6090(4) 0.1534(4) 0.059(5) Uani 1 1 d G U . . .
H50 H 0.476668 0.611755 0.158564 0.070 Uiso 1 1 calc R U . . .
C51 C 0.4257(4) 0.6330(3) 0.1244(4) 0.065(5) Uani 1 1 d G U . . .
H51 H 0.442811 0.652106 0.109767 0.078 Uiso 1 1 calc R U . . .
C52 C 0.3806(4) 0.6290(4) 0.1168(4) 0.076(6) Uani 1 1 d G U . . .
H52 H 0.366834 0.645335 0.097033 0.091 Uiso 1 1 calc R U . . .
C53 C 0.3556(3) 0.6010(4) 0.1383(4) 0.067(5) Uani 1 1 d G U . . .
H53 H 0.324714 0.598212 0.133096 0.080 Uiso 1 1 calc R U . . .
C54 C 0.3567(6) 0.5449(6) 0.2477(6) 0.061(5) Uani 1 1 d . U . . .
H54A H 0.347062 0.519259 0.260559 0.073 Uiso 1 1 calc R U . . .
H54B H 0.389423 0.545906 0.250100 0.073 Uiso 1 1 calc R U . . .
C55 C 0.3383(5) 0.5798(5) 0.2733(6) 0.052(4) Uani 1 1 d . U . . .
C56 C 0.2875(5) 0.5798(5) 0.2750(6) 0.054(5) Uani 1 1 d . U . . .
H56A H 0.277388 0.602558 0.291543 0.081 Uiso 1 1 calc R U . . .
H56B H 0.275562 0.582773 0.247921 0.081 Uiso 1 1 calc R U . . .
H56C H 0.277140 0.554199 0.286560 0.081 Uiso 1 1 calc R U . . .
S4 S 0.26159(15) 0.45123(15) 0.23373(19) 0.0652(15) Uani 1 1 d D U . . .
C57 C 0.2584(5) 0.3994(4) 0.2103(5) 0.066(5) Uani 1 1 d D U . . .
C60 C 0.3077(5) 0.3926(6) 0.1995(6) 0.091(7) Uani 1 1 d D U . . .
H60A H 0.317725 0.414269 0.181573 0.137 Uiso 1 1 calc R U . . .
H60B H 0.325660 0.392826 0.223864 0.137 Uiso 1 1 calc R U . . .
H60C H 0.311035 0.366249 0.186073 0.137 Uiso 1 1 calc R U . . .
C61 C 0.2317(6) 0.4009(6) 0.1725(6) 0.092(7) Uani 1 1 d D U . . .
H61A H 0.242957 0.422755 0.155338 0.137 Uiso 1 1 calc R U . . .
H61B H 0.234191 0.374902 0.158442 0.137 Uiso 1 1 calc R U . . .
H61C H 0.200521 0.406158 0.178978 0.137 Uiso 1 1 calc R U . . .
C58 C 0.2425(5) 0.3664(5) 0.2377(5) 0.071(5) Uani 1 1 d D U . . .
H58 H 0.241468 0.341229 0.220944 0.085 Uiso 1 1 calc R U . . .
N4 N 0.2751(5) 0.3575(5) 0.2701(5) 0.091(6) Uani 1 1 d D U . . .
H4D H 0.264303 0.337430 0.285992 0.137 Uiso 1 1 calc R U . . .
H4E H 0.301252 0.349416 0.259077 0.137 Uiso 1 1 calc R U . . .
H4F H 0.279592 0.380341 0.284871 0.137 Uiso 1 1 calc R U . . .
C59 C 0.1953(6) 0.3715(7) 0.2546(6) 0.097(7) Uani 1 1 d D U . . .
O7 O 0.1917(5) 0.3825(4) 0.2904(5) 0.098(5) Uani 1 1 d D U . . .
O8 O 0.1627(5) 0.3639(6) 0.2305(6) 0.152(8) Uani 1 1 d D U . . .
S5 S 0.2566(2) 0.6811(2) 0.1861(2) 0.100(2) Uani 1 1 d D U . . .
C62 C 0.2570(8) 0.7252(6) 0.1499(6) 0.138(9) Uani 1 1 d D U . . .
C65 C 0.3059(8) 0.7325(9) 0.1408(9) 0.185(15) Uani 1 1 d D U . . .
H65A H 0.322219 0.736281 0.165880 0.277 Uiso 1 1 calc R U . . .
H65B H 0.318050 0.709069 0.126455 0.277 Uiso 1 1 calc R U . . .
H65C H 0.308999 0.756931 0.124285 0.277 Uiso 1 1 calc R U . . .
C66 C 0.2407(10) 0.7633(7) 0.1708(9) 0.169(13) Uani 1 1 d D U . . .
H66A H 0.256030 0.766322 0.196432 0.254 Uiso 1 1 calc R U . . .
H66B H 0.246822 0.787074 0.154017 0.254 Uiso 1 1 calc R U . . .
H66C H 0.208654 0.761242 0.175442 0.254 Uiso 1 1 calc R U . . .
C63 C 0.2343(9) 0.7198(10) 0.1109(8) 0.220(13) Uani 1 1 d D U . . .
H63 H 0.229573 0.748500 0.102207 0.264 Uiso 1 1 calc R U . . .
N5 N 0.2645(11) 0.7038(12) 0.0786(9) 0.269(18) Uani 1 1 d D U . . .
H5D H 0.248987 0.701046 0.055512 0.403 Uiso 1 1 calc R U . . .
H5E H 0.287363 0.721448 0.074853 0.403 Uiso 1 1 calc R U . . .
H5F H 0.275499 0.679148 0.086115 0.403 Uiso 1 1 calc R U . . .
C64 C 0.1869(9) 0.7017(12) 0.1075(15) 0.253(17) Uani 1 1 d D U . . .
O9 O 0.1802(11) 0.6677(8) 0.0907(11) 0.271(16) Uani 1 1 d D U . . .
O10 O 0.1528(11) 0.7236(10) 0.1198(14) 0.33(2) Uani 1 1 d D U . . .
S6 S 0.26696(15) 0.61096(15) 0.39676(16) 0.0576(13) Uani 1 1 d D U . . .
C67 C 0.2667(5) 0.6152(4) 0.4530(4) 0.059(5) Uani 1 1 d D U . . .
C70 C 0.2446(6) 0.5762(5) 0.4687(6) 0.079(7) Uani 1 1 d D U . . .
H70A H 0.259679 0.552437 0.457525 0.118 Uiso 1 1 calc R U . . .
H70B H 0.246663 0.575512 0.497925 0.118 Uiso 1 1 calc R U . . .
H70C H 0.213286 0.575856 0.460762 0.118 Uiso 1 1 calc R U . . .
C71 C 0.3156(5) 0.6146(6) 0.4655(6) 0.081(7) Uani 1 1 d D U . . .
H71A H 0.329790 0.589935 0.455178 0.122 Uiso 1 1 calc R U . . .
H71B H 0.330674 0.638548 0.454530 0.122 Uiso 1 1 calc R U . . .
H71C H 0.317722 0.614982 0.494671 0.122 Uiso 1 1 calc R U . . .
C68 C 0.2453(4) 0.6531(4) 0.4689(6) 0.061(5) Uani 1 1 d D U . . .
H68 H 0.244040 0.650075 0.498603 0.073 Uiso 1 1 calc R U . . .
N6 N 0.2704(4) 0.6917(4) 0.4607(5) 0.065(4) Uani 1 1 d D U . . .
H6A H 0.255411 0.713136 0.471213 0.098 Uiso 1 1 calc R U . . .
H6B H 0.297809 0.690106 0.472050 0.098 Uiso 1 1 calc R U . . .
H6C H 0.273304 0.695097 0.433859 0.098 Uiso 1 1 calc R U . . .
C69 C 0.1967(5) 0.6603(5) 0.4547(6) 0.064(5) Uani 1 1 d D U . . .
O11 O 0.1666(4) 0.6383(4) 0.4675(4) 0.077(4) Uani 1 1 d D U . . .
O12 O 0.1907(4) 0.6900(4) 0.4297(4) 0.073(4) Uani 1 1 d D U . . .
C72 C 0.0913(6) 0.4875(7) 0.1836(7) 0.068(5) Uani 1 1 d . U . . .
C73 C 0.0890(7) 0.4463(7) 0.1731(8) 0.082(6) Uani 1 1 d . U . . .
H73 H 0.100362 0.426108 0.190648 0.098 Uiso 1 1 calc R U . . .
C74 C 0.0692(7) 0.4345(8) 0.1353(8) 0.092(7) Uani 1 1 d . U . . .
H74 H 0.069484 0.407334 0.125827 0.110 Uiso 1 1 calc R U . . .
C75 C 0.0499(7) 0.4657(8) 0.1143(8) 0.087(7) Uani 1 1 d . U . . .
H75 H 0.035640 0.458499 0.089992 0.104 Uiso 1 1 calc R U . . .
C76 C 0.0491(6) 0.5054(7) 0.1243(7) 0.074(6) Uani 1 1 d . U . . .
H76 H 0.034322 0.524413 0.107647 0.089 Uiso 1 1 calc R U . . .
C77 C 0.0694(6) 0.5180(7) 0.1585(7) 0.071(5) Uani 1 1 d . U . . .
H77 H 0.069362 0.545867 0.165824 0.085 Uiso 1 1 calc R U . . .
C78 C 0.0839(5) 0.4719(5) 0.2669(6) 0.049(4) Uani 1 1 d . U . . .
C79 C 0.0376(5) 0.4817(6) 0.2672(6) 0.063(5) Uani 1 1 d . U . . .
H79 H 0.025072 0.500793 0.249210 0.076 Uiso 1 1 calc R U . . .
C80 C 0.0111(6) 0.4607(6) 0.2966(7) 0.071(6) Uani 1 1 d . U . . .
H80 H -0.019514 0.467275 0.299182 0.086 Uiso 1 1 calc R U . . .
C81 C 0.0298(6) 0.4304(6) 0.3218(6) 0.067(5) Uani 1 1 d . U . . .
H81 H 0.011782 0.415579 0.339948 0.081 Uiso 1 1 calc R U . . .
C82 C 0.0738(6) 0.4232(6) 0.3195(6) 0.066(5) Uani 1 1 d . U . . .
H82 H 0.087120 0.404221 0.337142 0.079 Uiso 1 1 calc R U . . .
C83 C 0.1005(6) 0.4436(5) 0.2911(6) 0.059(5) Uani 1 1 d . U . . .
H83 H 0.131039 0.436839 0.289198 0.071 Uiso 1 1 calc R U . . .
C84 C 0.1088(5) 0.5535(5) 0.2363(6) 0.053(4) Uani 1 1 d . U . . .
H84A H 0.120253 0.566540 0.211701 0.064 Uiso 1 1 calc R U . . .
H84B H 0.076285 0.557876 0.236442 0.064 Uiso 1 1 calc R U . . .
C85 C 0.0835(6) 0.7017(6) 0.2440(7) 0.065(5) Uani 1 1 d . U . . .
C86 C 0.0853(6) 0.7320(6) 0.2167(8) 0.074(6) Uani 1 1 d . U . . .
H86 H 0.100770 0.729005 0.192150 0.089 Uiso 1 1 calc R U . . .
C87 C 0.0620(8) 0.7697(7) 0.2270(9) 0.093(7) Uani 1 1 d . U . . .
H87 H 0.063440 0.792532 0.209780 0.111 Uiso 1 1 calc R U . . .
C88 C 0.0388(8) 0.7715(7) 0.2607(9) 0.090(7) Uani 1 1 d . U . . .
H88 H 0.022171 0.795429 0.266251 0.107 Uiso 1 1 calc R U . . .
C89 C 0.0379(6) 0.7408(6) 0.2874(8) 0.077(6) Uani 1 1 d . U . . .
H89 H 0.021983 0.743777 0.311686 0.093 Uiso 1 1 calc R U . . .
C90 C 0.0609(6) 0.7037(7) 0.2789(7) 0.076(6) Uani 1 1 d . U . . .
H90 H 0.060386 0.681539 0.297031 0.091 Uiso 1 1 calc R U . . .
C91 C 0.0796(7) 0.6365(6) 0.1872(7) 0.072(5) Uani 1 1 d . U . . .
C92 C 0.0369(7) 0.6290(7) 0.1944(8) 0.089(7) Uani 1 1 d . U . . .
H92 H 0.024367 0.632287 0.220255 0.107 Uiso 1 1 calc R U . . .
C93 C 0.0093(8) 0.6149(9) 0.1589(8) 0.109(8) Uani 1 1 d . U . . .
H93 H -0.021096 0.608356 0.162816 0.131 Uiso 1 1 calc R U . . .
C94 C 0.0262(8) 0.6117(9) 0.1237(9) 0.108(8) Uani 1 1 d . U . . .
H94 H 0.008227 0.603701 0.101782 0.129 Uiso 1 1 calc R U . . .
C95 C 0.0692(8) 0.6195(8) 0.1183(8) 0.107(8) Uani 1 1 d . U . . .
H95 H 0.081069 0.616517 0.092159 0.128 Uiso 1 1 calc R U . . .
C96 C 0.0993(8) 0.6325(7) 0.1503(7) 0.089(7) Uani 1 1 d . U . . .
H96 H 0.129945 0.637751 0.145889 0.107 Uiso 1 1 calc R U . . .
C97 C 0.1075(5) 0.6204(5) 0.2716(6) 0.050(4) Uani 1 1 d . U . . .
H97A H 0.118462 0.635033 0.295482 0.060 Uiso 1 1 calc R U . . .
H97B H 0.075194 0.616694 0.275315 0.060 Uiso 1 1 calc R U . . .
C98 C 0.1003(4) 0.5418(4) 0.3960(4) 0.060(5) Uani 1 1 d G U . . .
C99 C 0.1056(4) 0.5503(3) 0.4364(4) 0.081(6) Uani 1 1 d G U . . .
H99 H 0.122879 0.572878 0.444560 0.097 Uiso 1 1 calc R U . . .
C100 C 0.0855(4) 0.5256(4) 0.4648(3) 0.080(6) Uani 1 1 d G U . . .
H100 H 0.089036 0.531327 0.492383 0.096 Uiso 1 1 calc R U . . .
C101 C 0.0601(4) 0.4925(4) 0.4528(4) 0.077(6) Uani 1 1 d G U . . .
H101 H 0.046362 0.475596 0.472200 0.092 Uiso 1 1 calc R U . . .
C102 C 0.0549(4) 0.4840(3) 0.4124(5) 0.073(5) Uani 1 1 d G U . . .
H102 H 0.037531 0.461415 0.404193 0.088 Uiso 1 1 calc R U . . .
C103 C 0.0750(4) 0.5087(4) 0.3840(3) 0.064(5) Uani 1 1 d G U . . .
H103 H 0.071374 0.502965 0.356369 0.077 Uiso 1 1 calc R U . . .
C104 C 0.0883(5) 0.6237(5) 0.3694(6) 0.056(5) Uani 1 1 d . U . . .
C105 C 0.1041(6) 0.6593(6) 0.3806(7) 0.066(6) Uani 1 1 d . U . . .
H105 H 0.135304 0.662783 0.382846 0.080 Uiso 1 1 calc R U . . .
C106 C 0.0775(6) 0.6903(6) 0.3887(7) 0.072(6) Uani 1 1 d . U . . .
H106 H 0.089637 0.714519 0.399606 0.087 Uiso 1 1 calc R U . . .
C107 C 0.0327(6) 0.6878(6) 0.3816(7) 0.071(6) Uani 1 1 d . U . . .
H107 H 0.014720 0.710847 0.387113 0.086 Uiso 1 1 calc R U . . .
C108 C 0.0125(6) 0.6533(6) 0.3667(7) 0.072(6) Uani 1 1 d . U . . .
H108 H -0.018445 0.651984 0.361663 0.086 Uiso 1 1 calc R U . . .
C109 C 0.0417(6) 0.6194(5) 0.3592(6) 0.063(5) Uani 1 1 d . U . . .
H109 H 0.030726 0.594943 0.347888 0.075 Uiso 1 1 calc R U . . .
C110 C 0.1133(5) 0.5552(5) 0.3127(6) 0.050(4) Uani 1 1 d . U . . .
H11A H 0.127782 0.528228 0.312786 0.060 Uiso 1 1 calc R U . . .
H11B H 0.080947 0.550411 0.310759 0.060 Uiso 1 1 calc R U . . .
C111 C 0.1283(5) 0.5780(5) 0.2727(6) 0.049(4) Uani 1 1 d . U . . .
C112 C 0.1784(5) 0.5781(5) 0.2700(6) 0.052(5) Uani 1 1 d . U . . .
H11C H 0.189326 0.550020 0.270894 0.078 Uiso 1 1 calc R U . . .
H11D H 0.187615 0.590807 0.244924 0.078 Uiso 1 1 calc R U . . .
H11E H 0.190722 0.593339 0.292564 0.078 Uiso 1 1 calc R U . . .
S7 S 0.24009(14) -0.03388(14) 0.15338(15) 0.0515(12) Uani 1 1 d D U . . .
C113 C 0.2412(5) -0.0799(4) 0.1209(4) 0.050(4) Uani 1 1 d D U . . .
C116 C 0.2407(9) -0.1159(5) 0.1489(6) 0.115(9) Uani 1 1 d D U . . .
H11F H 0.215045 -0.113923 0.166741 0.173 Uiso 1 1 calc R U . . .
H11G H 0.238765 -0.141080 0.133341 0.173 Uiso 1 1 calc R U . . .
H11H H 0.268041 -0.116091 0.164745 0.173 Uiso 1 1 calc R U . . .
C117 C 0.1978(6) -0.0768(6) 0.0979(6) 0.088(7) Uani 1 1 d D U . . .
H11I H 0.172986 -0.074846 0.116731 0.132 Uiso 1 1 calc R U . . .
H11J H 0.198351 -0.052446 0.080984 0.132 Uiso 1 1 calc R U . . .
H11K H 0.194024 -0.100909 0.081108 0.132 Uiso 1 1 calc R U . . .
C114 C 0.2805(6) -0.0830(5) 0.0935(5) 0.077(5) Uani 1 1 d D U . . .
H114 H 0.307114 -0.076256 0.110066 0.092 Uiso 1 1 calc R U . . .
N7 N 0.2884(6) -0.1248(5) 0.0768(5) 0.092(6) Uani 1 1 d D U . . .
H7A H 0.312578 -0.124308 0.060546 0.137 Uiso 1 1 calc R U . . .
H7B H 0.293077 -0.142576 0.097133 0.137 Uiso 1 1 calc R U . . .
H7C H 0.264196 -0.132766 0.062486 0.137 Uiso 1 1 calc R U . . .
C115 C 0.2808(7) -0.0529(6) 0.0577(6) 0.085(6) Uani 1 1 d D U . . .
O13 O 0.3001(5) -0.0198(4) 0.0627(4) 0.084(4) Uani 1 1 d D U . . .
O14 O 0.2637(7) -0.0665(5) 0.0258(5) 0.129(7) Uani 1 1 d D U . . .
S8 S 0.24369(15) 0.05220(16) 0.36234(15) 0.0566(13) Uani 1 1 d D U . . .
C118 C 0.2483(5) 0.0510(5) 0.4181(4) 0.060(5) Uani 1 1 d D U . . .
C121 C 0.2043(5) 0.0315(6) 0.4317(6) 0.077(6) Uani 1 1 d D U . . .
H12A H 0.179288 0.047149 0.421092 0.116 Uiso 1 1 calc R U . . .
H12B H 0.202641 0.003486 0.421820 0.116 Uiso 1 1 calc R U . . .
H12C H 0.202891 0.031349 0.460983 0.116 Uiso 1 1 calc R U . . .
C122 C 0.2506(7) 0.0950(5) 0.4311(6) 0.076(6) Uani 1 1 d D U . . .
H12D H 0.224422 0.109566 0.421268 0.115 Uiso 1 1 calc R U . . .
H12E H 0.251537 0.096474 0.460287 0.115 Uiso 1 1 calc R U . . .
H12F H 0.277455 0.107573 0.420032 0.115 Uiso 1 1 calc R U . . .
C119 C 0.2887(6) 0.0286(5) 0.4332(5) 0.075(5) Uani 1 1 d D U . . .
H119 H 0.315421 0.040931 0.420303 0.090 Uiso 1 1 calc R U . . .
N8 N 0.2936(6) 0.0335(5) 0.4781(4) 0.094(6) Uani 1 1 d D U . . .
H8A H 0.318094 0.019871 0.486505 0.141 Uiso 1 1 calc R U . . .
H8B H 0.296447 0.060367 0.484145 0.141 Uiso 1 1 calc R U . . .
H8C H 0.269133 0.023331 0.490462 0.141 Uiso 1 1 calc R U . . .
C120 C 0.2896(6) -0.0179(5) 0.4251(5) 0.074(5) Uani 1 1 d D U . . .
O15 O 0.3131(4) -0.0297(4) 0.3958(4) 0.064(3) Uani 1 1 d D U . . .
O16 O 0.2683(5) -0.0419(4) 0.4485(4) 0.085(4) Uani 1 1 d D U . . .
S9 S 0.24073(14) 0.19299(14) 0.18018(17) 0.0586(14) Uani 1 1 d D U . . .
C123 C 0.2399(5) 0.2462(4) 0.1597(5) 0.070(5) Uani 1 1 d D U . . .
C126 C 0.1988(5) 0.2665(5) 0.1775(7) 0.080(7) Uani 1 1 d D U . . .
H12G H 0.172298 0.251219 0.169797 0.120 Uiso 1 1 calc R U . . .
H12H H 0.201354 0.266866 0.206720 0.120 Uiso 1 1 calc R U . . .
H12I H 0.196545 0.294418 0.167584 0.120 Uiso 1 1 calc R U . . .
C127 C 0.2833(5) 0.2671(5) 0.1695(7) 0.081(7) Uani 1 1 d D U . . .
H12J H 0.286514 0.269216 0.198572 0.122 Uiso 1 1 calc R U . . .
H12K H 0.308007 0.251158 0.158641 0.122 Uiso 1 1 calc R U . . .
H12L H 0.283581 0.294321 0.157732 0.122 Uiso 1 1 calc R U . . .
C124 C 0.2356(6) 0.2432(5) 0.1146(5) 0.080(5) Uani 1 1 d D U . . .
H124 H 0.264022 0.232300 0.103595 0.096 Uiso 1 1 calc R U . . .
N9 N 0.1983(5) 0.2148(5) 0.1025(6) 0.085(6) Uani 1 1 d D U . . .
H9D H 0.196632 0.213652 0.075369 0.127 Uiso 1 1 calc R U . . .
H9E H 0.203801 0.189496 0.112298 0.127 Uiso 1 1 calc R U . . .
H9F H 0.172189 0.224144 0.112500 0.127 Uiso 1 1 calc R U . . .
C125 C 0.2251(7) 0.2842(6) 0.0933(8) 0.111(8) Uani 1 1 d D U . . .
O17 O 0.2555(6) 0.3081(5) 0.0895(6) 0.129(7) Uani 1 1 d D U . . .
O18 O 0.1837(6) 0.2892(6) 0.0854(8) 0.159(9) Uani 1 1 d D U . . .
C128 C 0.4138(5) 0.0039(6) 0.1491(6) 0.053(4) Uani 1 1 d . U . . .
C129 C 0.3930(6) 0.0046(6) 0.1091(6) 0.058(5) Uani 1 1 d . U . . .
H129 H 0.362006 0.000206 0.106590 0.070 Uiso 1 1 calc R U . . .
C130 C 0.4173(6) 0.0114(6) 0.0764(6) 0.062(5) Uani 1 1 d . U . . .
H130 H 0.402942 0.011283 0.051190 0.075 Uiso 1 1 calc R U . . .
C131 C 0.4625(6) 0.0187(6) 0.0777(6) 0.059(5) Uani 1 1 d . U . . .
H131 H 0.479318 0.021615 0.053920 0.071 Uiso 1 1 calc R U . . .
C132 C 0.4825(6) 0.0215(5) 0.1150(6) 0.055(5) Uani 1 1 d . U . . .
H132 H 0.513142 0.028163 0.116743 0.066 Uiso 1 1 calc R U . . .
C133 C 0.4588(5) 0.0147(5) 0.1492(6) 0.052(5) Uani 1 1 d . U . . .
H133 H 0.473467 0.017401 0.174151 0.062 Uiso 1 1 calc R U . . .
C134 C 0.4131(3) -0.0515(3) 0.2090(4) 0.050(4) Uani 1 1 d G U . . .
C135 C 0.4121(4) -0.0855(4) 0.1844(3) 0.068(5) Uani 1 1 d G U . . .
H135 H 0.395759 -0.084814 0.160097 0.082 Uiso 1 1 calc R U . . .
C136 C 0.4349(4) -0.1205(3) 0.1952(4) 0.077(6) Uani 1 1 d G U . . .
H136 H 0.434231 -0.143703 0.178371 0.092 Uiso 1 1 calc R U . . .
C137 C 0.4588(4) -0.1215(3) 0.2307(4) 0.063(5) Uani 1 1 d G U . . .
H137 H 0.474394 -0.145413 0.238145 0.075 Uiso 1 1 calc R U . . .
C138 C 0.4598(4) -0.0875(4) 0.2554(3) 0.066(5) Uani 1 1 d G U . . .
H138 H 0.476087 -0.088233 0.279644 0.079 Uiso 1 1 calc R U . . .
C139 C 0.4369(4) -0.0526(3) 0.2445(4) 0.051(4) Uani 1 1 d G U . . .
H139 H 0.437615 -0.029343 0.261370 0.062 Uiso 1 1 calc R U . . .
C140 C 0.3947(5) 0.0311(5) 0.2312(5) 0.040(4) Uani 1 1 d . U . . .
H14D H 0.384540 0.019842 0.256993 0.048 Uiso 1 1 calc R U . . .
H14E H 0.427381 0.033708 0.232974 0.048 Uiso 1 1 calc R U . . .
C141 C 0.4194(5) 0.0370(6) 0.3291(6) 0.054(4) Uani 1 1 d . U . . .
C142 C 0.4643(5) 0.0374(6) 0.3189(6) 0.053(5) Uani 1 1 d . U . . .
H142 H 0.477031 0.060214 0.305815 0.064 Uiso 1 1 calc R U . . .
C143 C 0.4897(6) 0.0041(5) 0.3283(6) 0.058(5) Uani 1 1 d . U . . .
H143 H 0.520348 0.003688 0.321874 0.069 Uiso 1 1 calc R U . . .
C144 C 0.4701(6) -0.0295(6) 0.3474(6) 0.059(5) Uani 1 1 d . U . . .
H144 H 0.487843 -0.052735 0.352893 0.071 Uiso 1 1 calc R U . . .
C145 C 0.4273(6) -0.0297(6) 0.3581(6) 0.058(5) Uani 1 1 d . U . . .
H145 H 0.415285 -0.051820 0.372852 0.070 Uiso 1 1 calc R U . . .
C146 C 0.4002(6) 0.0038(6) 0.3470(6) 0.056(5) Uani 1 1 d . U . . .
H146 H 0.369178 0.003192 0.351923 0.067 Uiso 1 1 calc R U . . .
C147 C 0.4110(4) 0.1214(4) 0.3461(4) 0.066(5) Uani 1 1 d G U . . .
C148 C 0.4103(5) 0.1150(4) 0.3872(4) 0.090(7) Uani 1 1 d G U . . .
H148 H 0.396306 0.091490 0.397769 0.108 Uiso 1 1 calc R U . . .
C149 C 0.4299(5) 0.1430(5) 0.4127(3) 0.116(9) Uani 1 1 d G U . . .
H149 H 0.429404 0.138696 0.440695 0.139 Uiso 1 1 calc R U . . .
C150 C 0.4504(5) 0.1775(4) 0.3971(4) 0.096(7) Uani 1 1 d G U . . .
H150 H 0.463797 0.196624 0.414558 0.116 Uiso 1 1 calc R U . . .
C151 C 0.4511(4) 0.1838(3) 0.3561(4) 0.079(6) Uani 1 1 d G U . . .
H151 H 0.465091 0.207346 0.345493 0.094 Uiso 1 1 calc R U . . .
C152 C 0.4315(4) 0.1558(4) 0.3306(3) 0.068(5) Uani 1 1 d G U . . .
H152 H 0.431994 0.160141 0.302565 0.082 Uiso 1 1 calc R U . . .
C153 C 0.3951(5) 0.0988(5) 0.2655(5) 0.045(4) Uani 1 1 d . U . . .
H15D H 0.383749 0.126955 0.263108 0.054 Uiso 1 1 calc R U . . .
H15E H 0.427691 0.100243 0.262439 0.054 Uiso 1 1 calc R U . . .
C154 C 0.4124(5) 0.1539(6) 0.1303(6) 0.054(4) Uani 1 1 d . U . . .
C155 C 0.4108(8) 0.1896(7) 0.1138(8) 0.096(7) Uani 1 1 d . U . . .
H155 H 0.394894 0.210667 0.126986 0.115 Uiso 1 1 calc R U . . .
C156 C 0.4318(8) 0.1984(7) 0.0770(8) 0.093(7) Uani 1 1 d . U . . .
H156 H 0.428782 0.224256 0.064759 0.111 Uiso 1 1 calc R U . . .
C157 C 0.4553(6) 0.1700(7) 0.0606(7) 0.071(6) Uani 1 1 d . U . . .
H157 H 0.471465 0.176180 0.037042 0.085 Uiso 1 1 calc R U . . .
C158 C 0.4580(6) 0.1302(6) 0.0764(6) 0.065(5) Uani 1 1 d . U . . .
H158 H 0.473775 0.109189 0.063034 0.078 Uiso 1 1 calc R U . . .
C159 C 0.4361(6) 0.1232(7) 0.1132(6) 0.064(5) Uani 1 1 d . U . . .
H159 H 0.437814 0.097362 0.125849 0.077 Uiso 1 1 calc R U . . .
C160 C 0.4170(5) 0.1805(5) 0.2127(6) 0.049(4) Uani 1 1 d . U . . .
C161 C 0.4634(5) 0.1724(5) 0.2169(6) 0.053(5) Uani 1 1 d . U . . .
H161 H 0.476800 0.149816 0.204042 0.064 Uiso 1 1 calc R U . . .
C162 C 0.4881(6) 0.1986(5) 0.2405(6) 0.059(5) Uani 1 1 d . U . . .
H162 H 0.519011 0.193909 0.243895 0.071 Uiso 1 1 calc R U . . .
C163 C 0.4688(5) 0.2310(5) 0.2588(7) 0.065(6) Uani 1 1 d . U . . .
H163 H 0.486122 0.249116 0.274388 0.078 Uiso 1 1 calc R U . . .
C164 C 0.4240(6) 0.2373(6) 0.2546(6) 0.065(6) Uani 1 1 d . U . . .
H164 H 0.410747 0.259820 0.267780 0.078 Uiso 1 1 calc R U . . .
C165 C 0.3983(6) 0.2126(5) 0.2323(6) 0.060(5) Uani 1 1 d . U . . .
H165 H 0.367309 0.217566 0.230156 0.072 Uiso 1 1 calc R U . . .
C166 C 0.3952(5) 0.0941(5) 0.1908(5) 0.043(4) Uani 1 1 d . U . . .
H16A H 0.384526 0.078151 0.167673 0.052 Uiso 1 1 calc R U . . .
H16B H 0.427822 0.090440 0.191856 0.052 Uiso 1 1 calc R U . . .
C167 C 0.3763(5) 0.0738(5) 0.2283(5) 0.039(4) Uani 1 1 d . U . . .
C168 C 0.3257(4) 0.0746(5) 0.2285(5) 0.043(4) Uani 1 1 d . U . . .
H16C H 0.315341 0.102814 0.226551 0.065 Uiso 1 1 calc R U . . .
H16D H 0.314430 0.059108 0.205622 0.065 Uiso 1 1 calc R U . . .
H16E H 0.314679 0.062519 0.253291 0.065 Uiso 1 1 calc R U . . .
S10 S 0.29653(13) 0.09040(16) 0.10717(15) 0.0525(13) Uani 1 1 d D U . . .
C169 C 0.2997(5) 0.1088(4) 0.0545(4) 0.049(4) Uani 1 1 d D U . . .
C172 C 0.3490(5) 0.1082(7) 0.0429(6) 0.090(7) Uani 1 1 d D U . . .
H17A H 0.366210 0.123070 0.062984 0.136 Uiso 1 1 calc R U . . .
H17B H 0.359361 0.080008 0.041662 0.136 Uiso 1 1 calc R U . . .
H17C H 0.352767 0.121089 0.016795 0.136 Uiso 1 1 calc R U . . .
C173 C 0.2843(8) 0.1533(5) 0.0555(6) 0.097(8) Uani 1 1 d D U . . .
H17D H 0.301737 0.168361 0.075230 0.145 Uiso 1 1 calc R U . . .
H17E H 0.288416 0.165506 0.029057 0.145 Uiso 1 1 calc R U . . .
H17F H 0.252805 0.154376 0.062773 0.145 Uiso 1 1 calc R U . . .
C170 C 0.2726(5) 0.0861(5) 0.0241(5) 0.060(4) Uani 1 1 d D U . . .
H170 H 0.270398 0.104023 0.000066 0.072 Uiso 1 1 calc R U . . .
N10 N 0.2943(5) 0.0475(4) 0.0107(5) 0.067(4) Uani 1 1 d D U . . .
H10D H 0.276765 0.034935 -0.007631 0.100 Uiso 1 1 calc R U . . .
H10E H 0.321101 0.053324 -0.000551 0.100 Uiso 1 1 calc R U . . .
H10F H 0.298375 0.030851 0.032051 0.100 Uiso 1 1 calc R U . . .
C171 C 0.2249(5) 0.0743(6) 0.0356(7) 0.083(6) Uani 1 1 d D U . . .
O19 O 0.2161(4) 0.0375(5) 0.0422(5) 0.093(5) Uani 1 1 d D U . . .
O20 O 0.1959(5) 0.1037(5) 0.0362(5) 0.111(6) Uani 1 1 d D U . . .
S11 S 0.30505(14) -0.04848(14) 0.27964(14) 0.0471(12) Uani 1 1 d D U . . .
C174 C 0.3050(5) -0.1050(4) 0.2880(4) 0.052(4) Uani 1 1 d D U . . .
C177 C 0.2833(6) -0.1249(5) 0.2518(5) 0.066(5) Uani 1 1 d D U . . .
H17G H 0.298082 -0.115549 0.227442 0.099 Uiso 1 1 calc R U . . .
H17H H 0.286112 -0.154500 0.253941 0.099 Uiso 1 1 calc R U . . .
H17I H 0.251868 -0.117469 0.250895 0.099 Uiso 1 1 calc R U . . .
C178 C 0.3538(5) -0.1175(5) 0.2869(6) 0.069(6) Uani 1 1 d D U . . .
H17J H 0.366855 -0.109296 0.261394 0.103 Uiso 1 1 calc R U . . .
H17K H 0.369698 -0.104217 0.308851 0.103 Uiso 1 1 calc R U . . .
H17L H 0.356087 -0.147070 0.289881 0.103 Uiso 1 1 calc R U . . .
C175 C 0.2850(4) -0.1173(5) 0.3264(4) 0.050(4) Uani 1 1 d D U . . .
H175 H 0.284454 -0.147658 0.325930 0.060 Uiso 1 1 calc R U . . .
N11 N 0.3124(5) -0.1061(4) 0.3623(4) 0.064(4) Uani 1 1 d D U . . .
H11L H 0.298364 -0.114446 0.384857 0.096 Uiso 1 1 calc R U . . .
H11M H 0.339411 -0.118426 0.360588 0.096 Uiso 1 1 calc R U . . .
H11N H 0.316181 -0.078678 0.363034 0.096 Uiso 1 1 calc R U . . .
C176 C 0.2367(5) -0.1042(5) 0.3356(5) 0.061(5) Uani 1 1 d D U . . .
O21 O 0.2314(4) -0.0757(4) 0.3599(3) 0.059(3) Uani 1 1 d D U . . .
O22 O 0.2058(4) -0.1231(4) 0.3164(4) 0.069(4) Uani 1 1 d D U . . .
S12 S 0.30636(16) 0.17393(16) 0.30743(18) 0.0707(16) Uani 1 1 d D U . . .
C179 C 0.3012(5) 0.2148(4) 0.3467(5) 0.067(5) Uani 1 1 d D U . . .
C182 C 0.3083(8) 0.1931(6) 0.3863(6) 0.108(8) Uani 1 1 d D U . . .
H18A H 0.284430 0.173421 0.390558 0.161 Uiso 1 1 calc R U . . .
H18B H 0.336918 0.178932 0.385801 0.161 Uiso 1 1 calc R U . . .
H18C H 0.308275 0.213069 0.408016 0.161 Uiso 1 1 calc R U . . .
C183 C 0.3368(6) 0.2453(6) 0.3386(7) 0.091(7) Uani 1 1 d D U . . .
H18D H 0.365734 0.231709 0.338222 0.136 Uiso 1 1 calc R U . . .
H18E H 0.331479 0.258183 0.312606 0.136 Uiso 1 1 calc R U . . .
H18F H 0.336590 0.266086 0.359533 0.136 Uiso 1 1 calc R U . . .
C180 C 0.2560(6) 0.2346(5) 0.3474(5) 0.081(5) Uani 1 1 d D U . . .
H180 H 0.234300 0.212756 0.340390 0.098 Uiso 1 1 calc R U . . .
N12 N 0.2419(6) 0.2503(6) 0.3869(5) 0.100(6) Uani 1 1 d D U . . .
H12M H 0.214480 0.261657 0.384775 0.150 Uiso 1 1 calc R U . . .
H12N H 0.240933 0.229425 0.404744 0.150 Uiso 1 1 calc R U . . .
H12O H 0.261598 0.269314 0.395453 0.150 Uiso 1 1 calc R U . . .
C181 C 0.2488(8) 0.2691(5) 0.3160(6) 0.085(6) Uani 1 1 d D U . . .
O23 O 0.2500(5) 0.2615(4) 0.2794(5) 0.088(5) Uani 1 1 d D U . . .
O24 O 0.2467(6) 0.3055(4) 0.3308(5) 0.101(5) Uani 1 1 d D U . . .
C184 C 0.1180(5) 0.0613(5) 0.1313(6) 0.049(4) Uani 1 1 d . U . . .
C185 C 0.0716(6) 0.0627(6) 0.1415(6) 0.062(5) Uani 1 1 d . U . . .
H185 H 0.058934 0.083230 0.157869 0.074 Uiso 1 1 calc R U . . .
C186 C 0.0460(6) 0.0292(6) 0.1243(7) 0.066(5) Uani 1 1 d . U . . .
H186 H 0.015136 0.027958 0.130020 0.079 Uiso 1 1 calc R U . . .
C187 C 0.0630(6) 0.0006(6) 0.1013(7) 0.063(5) Uani 1 1 d . U . . .
H187 H 0.044669 -0.020812 0.091907 0.076 Uiso 1 1 calc R U . . .
C188 C 0.1059(6) 0.0017(6) 0.0913(6) 0.061(5) Uani 1 1 d . U . . .
H188 H 0.117724 -0.018874 0.074479 0.074 Uiso 1 1 calc R U . . .
C189 C 0.1345(5) 0.0337(5) 0.1056(6) 0.052(5) Uani 1 1 d . U . . .
H189 H 0.164517 0.035219 0.097118 0.062 Uiso 1 1 calc R U . . .
C190 C 0.1250(5) 0.1466(5) 0.1352(6) 0.052(4) Uani 1 1 d . U . . .
C191 C 0.1102(5) 0.1794(5) 0.1606(6) 0.050(4) Uani 1 1 d . U . . .
H191 H 0.114412 0.177662 0.188634 0.060 Uiso 1 1 calc R U . . .
C192 C 0.0907(5) 0.2125(6) 0.1449(7) 0.063(5) Uani 1 1 d . U . . .
H192 H 0.081155 0.233514 0.162276 0.076 Uiso 1 1 calc R U . . .
C193 C 0.0841(7) 0.2169(6) 0.1047(8) 0.071(6) Uani 1 1 d . U . . .
H193 H 0.070767 0.241101 0.094902 0.085 Uiso 1 1 calc R U . . .
C194 C 0.0961(6) 0.1877(6) 0.0787(7) 0.070(5) Uani 1 1 d . U . . .
H194 H 0.090994 0.190589 0.050879 0.084 Uiso 1 1 calc R U . . .
C195 C 0.1176(6) 0.1507(5) 0.0954(7) 0.057(5) Uani 1 1 d . U . . .
H195 H 0.126367 0.129471 0.077784 0.069 Uiso 1 1 calc R U . . .
C196 C 0.1454(5) 0.1034(5) 0.2064(5) 0.044(4) Uani 1 1 d . U . . .
H19A H 0.158100 0.129510 0.215732 0.053 Uiso 1 1 calc R U . . .
H19B H 0.113176 0.104426 0.211857 0.053 Uiso 1 1 calc R U . . .
C197 C 0.1368(6) -0.0603(5) 0.2185(6) 0.050(4) Uani 1 1 d . U . . .
C198 C 0.1431(7) -0.0987(5) 0.2334(7) 0.074(6) Uani 1 1 d . U . . .
H198 H 0.160463 -0.102794 0.256732 0.089 Uiso 1 1 calc R U . . .
C199 C 0.1240(8) -0.1311(6) 0.2142(7) 0.081(6) Uani 1 1 d . U . . .
H199 H 0.126435 -0.157565 0.225201 0.097 Uiso 1 1 calc R U . . .
C200 C 0.1013(7) -0.1253(6) 0.1788(7) 0.074(6) Uani 1 1 d . U . . .
H200 H 0.089541 -0.147967 0.164732 0.088 Uiso 1 1 calc R U . . .
C201 C 0.0958(6) -0.0863(6) 0.1637(6) 0.062(5) Uani 1 1 d . U . . .
H201 H 0.080526 -0.082641 0.139171 0.074 Uiso 1 1 calc R U . . .
C202 C 0.1115(5) -0.0539(5) 0.1832(6) 0.047(4) Uani 1 1 d . U . . .
H202 H 0.105908 -0.027159 0.173663 0.056 Uiso 1 1 calc R U . . .
C203 C 0.1257(5) -0.0174(5) 0.2938(6) 0.046(4) Uani 1 1 d . U . . .
C204 C 0.0797(6) -0.0131(6) 0.2897(6) 0.060(5) Uani 1 1 d . U . . .
H204 H 0.067079 -0.009057 0.263994 0.072 Uiso 1 1 calc R U . . .
C205 C 0.0533(6) -0.0147(7) 0.3224(6) 0.069(6) Uani 1 1 d . U . . .
H205 H 0.022087 -0.012502 0.319065 0.083 Uiso 1 1 calc R U . . .
C206 C 0.0703(6) -0.0193(6) 0.3602(6) 0.061(5) Uani 1 1 d . U . . .
H206 H 0.051782 -0.019731 0.383131 0.073 Uiso 1 1 calc R U . . .
C207 C 0.1156(6) -0.0232(6) 0.3631(6) 0.064(5) Uani 1 1 d . U . . .
H207 H 0.128412 -0.026204 0.388816 0.077 Uiso 1 1 calc R U . . .
C208 C 0.1433(6) -0.0231(5) 0.3304(5) 0.053(4) Uani 1 1 d . U . . .
H208 H 0.174359 -0.026933 0.333586 0.063 Uiso 1 1 calc R U . . .
C209 C 0.1473(5) 0.0265(4) 0.2201(5) 0.038(4) Uani 1 1 d . U . . .
H20A H 0.157287 0.021805 0.192341 0.045 Uiso 1 1 calc R U . . .
H20B H 0.114538 0.028796 0.219312 0.045 Uiso 1 1 calc R U . . .
C210 C 0.1382(7) 0.1175(6) 0.3495(6) 0.069(5) Uani 1 1 d . U . . .
C211 C 0.1445(9) 0.1496(8) 0.3764(8) 0.113(9) Uani 1 1 d . U . . .
H211 H 0.163328 0.171716 0.369788 0.136 Uiso 1 1 calc R U . . .
C212 C 0.1223(9) 0.1484(9) 0.4139(8) 0.115(9) Uani 1 1 d . U . . .
H212 H 0.124662 0.170556 0.431955 0.138 Uiso 1 1 calc R U . . .
C213 C 0.0980(7) 0.1157(7) 0.4235(8) 0.088(7) Uani 1 1 d . U . . .
H213 H 0.083530 0.114976 0.448682 0.106 Uiso 1 1 calc R U . . .
C214 C 0.0935(7) 0.0839(7) 0.3989(7) 0.073(6) Uani 1 1 d . U . . .
H214 H 0.077547 0.060693 0.407637 0.087 Uiso 1 1 calc R U . . .
C215 C 0.1117(7) 0.0843(6) 0.3605(7) 0.070(6) Uani 1 1 d . U . . .
H215 H 0.106336 0.062593 0.342397 0.084 Uiso 1 1 calc R U . . .
C216 C 0.1314(6) 0.1658(5) 0.2826(6) 0.057(5) Uani 1 1 d . U . . .
C217 C 0.0858(6) 0.1609(6) 0.2760(6) 0.063(5) Uani 1 1 d . U . . .
H217 H 0.071459 0.135567 0.280047 0.076 Uiso 1 1 calc R U . . .
C218 C 0.0627(6) 0.1946(6) 0.2633(7) 0.071(6) Uani 1 1 d . U . . .
H218 H 0.031626 0.191842 0.259279 0.086 Uiso 1 1 calc R U . . .
C219 C 0.0809(6) 0.2314(6) 0.2562(6) 0.060(5) Uani 1 1 d . U . . .
H219 H 0.063367 0.253229 0.246466 0.072 Uiso 1 1 calc R U . . .
C220 C 0.1239(6) 0.2363(5) 0.2631(6) 0.057(5) Uani 1 1 d . U . . .
H220 H 0.137397 0.262196 0.259731 0.069 Uiso 1 1 calc R U . . .
C221 C 0.1486(6) 0.2032(5) 0.2752(6) 0.060(5) Uani 1 1 d . U . . .
H221 H 0.179661 0.206837 0.278541 0.072 Uiso 1 1 calc R U . . .
C222 C 0.1515(5) 0.0756(5) 0.2773(5) 0.046(4) Uani 1 1 d . U . . .
H22A H 0.165096 0.053733 0.293488 0.055 Uiso 1 1 calc R U . . .
H22B H 0.118945 0.071576 0.278577 0.055 Uiso 1 1 calc R U . . .
C223 C 0.1658(5) 0.0686(5) 0.2333(5) 0.039(4) Uani 1 1 d . U . . .
C224 C 0.2167(5) 0.0700(5) 0.2311(5) 0.039(4) Uani 1 1 d . U . . .
H22C H 0.226140 0.065607 0.203409 0.059 Uiso 1 1 calc R U . . .
H22D H 0.227135 0.096600 0.240220 0.059 Uiso 1 1 calc R U . . .
H22E H 0.229157 0.048680 0.248125 0.059 Uiso 1 1 calc R U . . .
Ag1 Ag 0.23299(5) 0.44938(5) 0.30289(6) 0.0705(5) Uani 1 1 d . U . . .
Ag2 Ag 0.23089(6) 0.62025(6) 0.15252(7) 0.0982(7) Uani 1 1 d . U . . .
Ag3 Ag 0.23336(5) 0.67141(4) 0.36651(5) 0.0585(4) Uani 1 1 d . U . . .
Ag4 Ag 0.26588(5) 0.02220(5) 0.11271(5) 0.0626(4) Uani 1 1 d . U . . .
Ag5 Ag 0.27158(5) -0.01180(4) 0.33627(4) 0.0537(4) Uani 1 1 d . U . . .
Ag6 Ag 0.26878(5) 0.20067(5) 0.24807(5) 0.0659(5) Uani 1 1 d . U . . .
Au1 Au 0.27654(2) 0.50866(2) 0.35532(3) 0.0619(2) Uani 1 1 d . U . . .
Au2 Au 0.27214(2) 0.68514(2) 0.28976(2) 0.0525(2) Uani 1 1 d . U . . .
Au3 Au 0.27140(3) 0.54266(3) 0.17705(3) 0.0737(3) Uani 1 1 d . U . . .
Au4 Au 0.18934(2) 0.47750(2) 0.23162(3) 0.0610(2) Uani 1 1 d . U . . .
Au5 Au 0.18523(3) 0.66880(3) 0.20993(3) 0.0743(3) Uani 1 1 d . U . . .
Au6 Au 0.19540(2) 0.59205(2) 0.37714(3) 0.0533(2) Uani 1 1 d . U . . .
Au7 Au 0.31109(2) -0.02159(2) 0.17774(2) 0.04686(18) Uani 1 1 d . U . . .
Au8 Au 0.31275(2) 0.07074(2) 0.33717(2) 0.05083(19) Uani 1 1 d . U . . .
Au9 Au 0.31311(2) 0.16787(2) 0.17672(2) 0.0515(2) Uani 1 1 d . U . . .
Au10 Au 0.22390(2) 0.09863(2) 0.12988(2) 0.04589(18) Uani 1 1 d . U . . .
Au11 Au 0.23254(2) -0.03221(2) 0.26143(2) 0.04280(17) Uani 1 1 d . U . . .
Au12 Au 0.23663(2) 0.14224(2) 0.30670(3) 0.0564(2) Uani 1 1 d . U . . .
P1 P 0.34842(16) 0.52878(15) 0.34562(18) 0.0603(15) Uani 1 1 d . U . . .
P2 P 0.34428(15) 0.66863(15) 0.27853(16) 0.0520(14) Uani 1 1 d . U . . .
P3 P 0.34414(16) 0.54016(16) 0.19489(18) 0.0574(15) Uani 1 1 d . U . . .
P4 P 0.11781(15) 0.49949(16) 0.23099(19) 0.0609(15) Uani 1 1 d . U . . .
P5 P 0.11457(17) 0.65466(16) 0.22927(19) 0.0634(16) Uani 1 1 d . U . . .
P6 P 0.12374(14) 0.57825(15) 0.36069(16) 0.0499(13) Uani 1 1 d . U . . .
P7 P 0.38324(14) -0.00731(14) 0.19316(15) 0.0432(12) Uani 1 1 d . U . . .
P8 P 0.38364(15) 0.08171(15) 0.31782(16) 0.0495(13) Uani 1 1 d . U . . .
P9 P 0.38501(14) 0.14797(15) 0.17921(16) 0.0490(13) Uani 1 1 d . U . . .
P10 P 0.15259(14) 0.10139(15) 0.15201(15) 0.0466(13) Uani 1 1 d . U . . .
P11 P 0.16035(14) -0.01828(14) 0.24811(14) 0.0425(12) Uani 1 1 d . U . . .
P12 P 0.16397(16) 0.12451(15) 0.30248(16) 0.0517(14) Uani 1 1 d . U . . .
N13 N 0.4808(4) 0.5777(6) 0.2736(6) 0.054(4) Uani 1 1 d . U . . .
O25 O 0.4824(4) 0.5849(4) 0.3099(4) 0.064(4) Uani 1 1 d . U . . .
O26 O 0.4861(5) 0.5423(5) 0.2609(5) 0.096(5) Uani 1 1 d . U . . .
O27 O 0.4737(5) 0.6051(5) 0.2499(5) 0.088(5) Uani 1 1 d . U . . .
N14 N -0.0210(5) 0.5822(5) 0.2728(5) 0.085(5) Uani 1 1 d D U . . .
O28 O -0.0464(6) 0.5654(5) 0.2500(6) 0.127(7) Uani 1 1 d D U . . .
O29 O 0.0133(5) 0.5659(5) 0.2852(6) 0.140(7) Uani 1 1 d D U . . .
O30 O -0.0272(5) 0.6187(4) 0.2841(5) 0.113(6) Uani 1 1 d D U . . .
N15 N 0.3908(7) 0.3241(8) 0.2299(7) 0.214(13) Uani 1 1 d D U . . .
O31 O 0.4305(7) 0.3338(8) 0.2418(8) 0.214(11) Uani 1 1 d D U . . .
O32 O 0.3841(8) 0.3147(9) 0.1924(7) 0.224(11) Uani 1 1 d D U . . .
O33 O 0.3582(6) 0.3218(7) 0.2549(6) 0.167(8) Uani 1 1 d D U . . .

loop_
_atom_site_aniso_label
_atom_site_aniso_U_11
_atom_site_aniso_U_22
_atom_site_aniso_U_33
_atom_site_aniso_U_23
_atom_site_aniso_U_13
_atom_site_aniso_U_12
S1 0.042(3) 0.063(3) 0.100(5) 0.006(3) 0.018(3) 0.008(2)
C1 0.056(10) 0.064(11) 0.101(15) 0.014(10) 0.008(10) -0.007(8)
C4 0.054(11) 0.15(2) 0.11(2) 0.057(18) 0.024(12) 0.000(12)
C5 0.117(19) 0.13(2) 0.090(18) -0.019(15) 0.011(15) -0.015(17)
C2 0.078(11) 0.064(11) 0.127(17) 0.015(11) -0.002(11) 0.007(9)
N1 0.101(14) 0.074(12) 0.140(19) -0.008(12) 0.016(13) -0.005(10)
C3 0.081(11) 0.062(14) 0.143(17) 0.015(14) -0.003(12) 0.007(11)
O1 0.098(12) 0.107(14) 0.206(19) 0.008(13) -0.039(13) -0.002(11)
O2 0.089(11) 0.078(11) 0.153(15) 0.006(11) 0.016(11) 0.013(9)
S2 0.037(3) 0.050(3) 0.081(4) 0.000(3) 0.001(2) 0.002(2)
C6 0.033(8) 0.059(11) 0.090(11) 0.011(9) 0.001(8) 0.003(8)
C9 0.032(9) 0.095(16) 0.16(2) 0.019(17) -0.013(11) -0.005(10)
C10 0.079(14) 0.068(13) 0.094(14) -0.007(11) 0.018(12) -0.029(12)
C7 0.042(8) 0.067(12) 0.090(11) 0.003(10) 0.011(7) 0.003(8)
N2 0.048(9) 0.066(10) 0.091(12) 0.004(9) 0.013(9) 0.007(8)
C8 0.049(8) 0.035(10) 0.092(14) -0.004(8) -0.001(8) -0.007(8)
O3 0.051(7) 0.050(8) 0.150(15) 0.020(8) 0.007(8) -0.008(6)
O4 0.053(7) 0.059(8) 0.084(10) 0.003(6) 0.014(7) 0.011(7)
S3 0.039(3) 0.107(5) 0.117(6) 0.036(4) -0.001(3) 0.001(3)
C11 0.047(11) 0.119(14) 0.135(19) 0.032(15) -0.011(10) -0.007(11)
C14 0.061(14) 0.31(4) 0.11(2) 0.01(2) -0.046(15) 0.02(2)
C15 0.25(4) 0.109(15) 0.21(4) 0.02(2) -0.10(3) -0.080(19)
C12 0.082(13) 0.152(17) 0.106(17) 0.024(12) 0.004(13) 0.003(14)
N3 0.18(3) 0.26(3) 0.092(18) -0.028(18) -0.002(16) 0.03(2)
C13 0.15(2) 0.178(18) 0.12(2) 0.068(15) 0.023(16) -0.006(18)
O5 0.21(2) 0.174(18) 0.16(2) 0.058(16) 0.024(17) -0.044(18)
O6 0.26(3) 0.21(2) 0.118(17) 0.045(15) -0.010(17) 0.11(2)
C16 0.043(8) 0.055(9) 0.090(14) 0.009(10) 0.005(10) 0.005(7)
C17 0.036(9) 0.076(11) 0.14(2) -0.024(13) -0.016(12) 0.008(7)
C18 0.051(9) 0.061(11) 0.14(2) -0.016(13) -0.009(12) 0.009(8)
C19 0.050(9) 0.060(10) 0.126(18) -0.017(13) -0.008(11) 0.014(8)
C20 0.058(10) 0.060(10) 0.087(15) -0.015(11) -0.013(11) 0.013(7)
C21 0.051(8) 0.053(10) 0.091(15) 0.005(11) 0.011(10) 0.007(8)
C22 0.062(12) 0.086(12) 0.080(13) 0.004(9) -0.002(11) 0.022(10)
C23 0.15(2) 0.103(16) 0.118(19) 0.028(13) -0.058(16) -0.021(15)
C24 0.19(3) 0.136(18) 0.14(2) 0.038(18) -0.087(18) -0.022(18)
C25 0.091(17) 0.126(18) 0.105(18) 0.008(13) -0.027(14) 0.004(14)
C26 0.047(11) 0.115(16) 0.078(14) -0.011(11) 0.015(10) 0.019(11)
C27 0.063(12) 0.094(12) 0.062(12) -0.004(11) 0.020(9) 0.008(10)
C28 0.030(8) 0.059(10) 0.087(11) 0.011(10) 0.013(8) -0.003(8)
C29 0.021(7) 0.067(11) 0.060(9) -0.006(8) 0.004(7) -0.011(7)
C30 0.032(7) 0.066(12) 0.070(12) -0.011(10) 0.006(7) -0.002(8)
C31 0.031(9) 0.101(15) 0.075(12) -0.014(11) 0.004(7) -0.008(10)
C32 0.047(9) 0.102(16) 0.075(13) -0.020(12) 0.003(9) -0.004(10)
C33 0.039(9) 0.101(15) 0.065(12) -0.021(12) 0.010(8) -0.006(9)
C34 0.043(9) 0.068(12) 0.055(11) -0.005(9) 0.008(7) 0.000(9)
C35 0.054(10) 0.049(8) 0.061(11) -0.010(8) 0.009(8) 0.000(8)
C36 0.099(15) 0.055(9) 0.111(18) -0.011(11) 0.059(13) 0.000(11)
C37 0.14(2) 0.059(12) 0.14(2) -0.010(12) 0.077(16) -0.007(13)
C38 0.083(14) 0.063(10) 0.100(17) 0.000(11) 0.033(12) -0.006(11)
C39 0.080(13) 0.065(10) 0.050(13) -0.003(9) 0.006(10) -0.008(10)
C40 0.061(12) 0.053(10) 0.065(12) -0.003(9) 0.011(9) 0.001(9)
C41 0.046(10) 0.057(9) 0.065(12) -0.004(8) 0.008(9) -0.014(8)
C42 0.022(8) 0.059(10) 0.100(13) -0.023(9) 0.006(9) -0.006(7)
C43 0.056(12) 0.090(14) 0.097(13) -0.013(12) -0.006(11) 0.009(10)
C44 0.090(16) 0.100(16) 0.110(17) -0.041(13) -0.001(13) 0.011(12)
C45 0.063(13) 0.048(12) 0.119(16) -0.028(11) 0.013(12) -0.010(9)
C46 0.050(11) 0.051(11) 0.117(15) -0.026(11) 0.009(12) -0.004(8)
C47 0.048(11) 0.070(12) 0.086(13) -0.024(10) 0.003(10) 0.014(9)
C48 0.041(7) 0.058(10) 0.058(11) -0.011(8) 0.006(8) -0.011(8)
C49 0.047(8) 0.055(11) 0.047(11) -0.009(8) -0.002(8) -0.007(8)
C50 0.046(9) 0.064(12) 0.066(13) 0.001(9) 0.017(8) 0.008(8)
C51 0.066(9) 0.072(13) 0.056(13) 0.012(9) 0.008(9) -0.011(9)
C52 0.070(10) 0.091(15) 0.066(15) 0.018(11) -0.011(10) -0.012(10)
C53 0.056(10) 0.085(14) 0.059(13) -0.004(9) -0.001(9) -0.006(9)
C54 0.038(10) 0.066(11) 0.078(12) -0.001(9) 0.004(9) 0.011(9)
C55 0.029(7) 0.052(9) 0.076(11) 0.002(8) 0.014(8) -0.005(7)
C56 0.040(8) 0.055(12) 0.068(14) -0.010(10) 0.009(8) -0.001(8)
S4 0.032(2) 0.058(3) 0.106(5) -0.005(3) 0.009(3) 0.004(2)
C57 0.040(9) 0.058(11) 0.101(13) -0.004(10) 0.015(8) 0.001(8)
C60 0.046(10) 0.093(16) 0.13(2) 0.008(15) 0.020(11) 0.031(11)
C61 0.064(13) 0.085(15) 0.126(16) 0.003(14) -0.013(12) 0.014(13)
C58 0.048(9) 0.053(11) 0.112(14) -0.010(10) 0.001(8) -0.004(8)
N4 0.107(13) 0.061(11) 0.106(14) 0.001(10) -0.007(11) 0.039(11)
C59 0.064(10) 0.081(15) 0.145(16) -0.021(14) 0.021(10) -0.018(11)
O7 0.090(11) 0.078(10) 0.127(13) 0.006(10) 0.023(10) 0.021(9)
O8 0.042(8) 0.180(18) 0.23(2) -0.079(17) -0.002(11) -0.022(11)
S5 0.071(4) 0.129(6) 0.101(5) 0.028(5) 0.001(4) -0.022(4)
C62 0.150(19) 0.126(18) 0.14(2) 0.055(16) 0.050(16) -0.011(17)
C65 0.142(19) 0.22(3) 0.19(3) 0.12(3) 0.06(2) 0.01(2)
C66 0.18(3) 0.14(2) 0.19(3) 0.02(2) 0.05(3) 0.00(2)
C63 0.25(2) 0.23(3) 0.18(3) -0.01(2) 0.00(2) 0.02(2)
N5 0.29(4) 0.30(4) 0.21(3) -0.03(3) 0.03(3) 0.06(4)
C64 0.25(2) 0.26(3) 0.25(4) -0.07(3) 0.01(3) 0.02(2)
O9 0.32(3) 0.20(3) 0.30(4) -0.02(2) -0.13(3) 0.05(2)
O10 0.32(3) 0.26(3) 0.40(5) 0.02(3) 0.20(4) 0.01(3)
S6 0.033(2) 0.065(3) 0.074(4) 0.000(3) 0.007(3) 0.005(2)
C67 0.027(8) 0.070(9) 0.078(13) -0.009(9) 0.002(8) -0.005(7)
C70 0.054(12) 0.071(11) 0.111(19) 0.015(13) 0.022(12) -0.009(10)
C71 0.027(8) 0.080(14) 0.14(2) 0.011(14) -0.018(11) -0.003(9)
C68 0.032(8) 0.073(9) 0.078(14) 0.001(10) 0.001(8) 0.005(7)
N6 0.036(8) 0.080(9) 0.080(12) -0.011(9) -0.001(9) -0.006(7)
C69 0.037(8) 0.088(13) 0.067(14) 0.001(9) 0.001(9) -0.004(7)
O11 0.050(7) 0.088(10) 0.094(12) 0.008(8) 0.007(8) -0.012(7)
O12 0.045(7) 0.088(10) 0.086(11) 0.013(7) 0.004(7) 0.001(7)
C72 0.050(10) 0.083(11) 0.072(12) -0.003(9) 0.003(9) -0.012(9)
C73 0.064(13) 0.076(11) 0.106(16) -0.003(12) -0.014(11) -0.005(11)
C74 0.057(13) 0.103(15) 0.115(17) -0.039(13) 0.001(11) -0.016(11)
C75 0.058(13) 0.121(15) 0.081(16) -0.038(12) -0.005(11) -0.011(12)
C76 0.042(10) 0.111(13) 0.070(13) -0.015(12) 0.010(9) -0.003(11)
C77 0.055(11) 0.081(12) 0.076(13) -0.014(10) 0.010(9) 0.005(10)
C78 0.025(7) 0.051(10) 0.071(11) -0.005(8) 0.015(8) -0.008(7)
C79 0.031(7) 0.073(12) 0.087(14) 0.005(10) 0.011(9) -0.002(8)
C80 0.030(9) 0.085(14) 0.099(16) 0.015(11) 0.021(9) -0.002(9)
C81 0.060(9) 0.068(12) 0.074(14) 0.005(10) 0.016(10) -0.006(9)
C82 0.061(9) 0.053(11) 0.083(14) 0.005(10) 0.014(10) 0.004(9)
C83 0.038(9) 0.054(11) 0.086(14) -0.008(9) 0.010(9) 0.008(8)
C84 0.030(8) 0.059(10) 0.071(11) 0.007(8) 0.019(8) -0.007(8)
C85 0.039(10) 0.055(10) 0.101(14) 0.006(9) -0.015(9) 0.007(9)
C86 0.054(12) 0.058(11) 0.110(16) 0.012(10) -0.017(11) 0.001(9)
C87 0.087(16) 0.058(11) 0.13(2) 0.016(13) -0.025(13) 0.014(11)
C88 0.070(15) 0.066(12) 0.132(19) -0.015(12) -0.031(12) 0.003(11)
C89 0.044(11) 0.069(12) 0.119(17) -0.019(11) -0.018(11) 0.004(9)
C90 0.056(12) 0.069(12) 0.103(15) 0.007(12) -0.006(10) 0.015(10)
C91 0.064(10) 0.071(12) 0.080(11) 0.008(11) -0.015(10) 0.012(10)
C92 0.063(10) 0.110(17) 0.094(15) -0.006(14) -0.027(10) 0.003(12)
C93 0.074(14) 0.16(2) 0.095(15) -0.018(17) -0.043(11) 0.039(14)
C94 0.081(12) 0.15(2) 0.091(15) -0.015(17) -0.034(13) 0.048(14)
C95 0.090(13) 0.15(2) 0.084(15) -0.015(15) -0.041(12) 0.028(15)
C96 0.073(13) 0.118(18) 0.077(13) -0.011(13) -0.021(9) 0.022(13)
C97 0.026(8) 0.056(9) 0.067(12) 0.003(8) 0.009(8) 0.008(7)
C98 0.042(10) 0.058(10) 0.081(10) 0.017(10) 0.002(9) 0.009(7)
C99 0.074(14) 0.092(15) 0.076(11) 0.008(10) 0.006(11) -0.020(11)
C100 0.074(13) 0.075(13) 0.092(14) 0.013(10) 0.027(11) 0.010(9)
C101 0.064(13) 0.075(13) 0.091(12) 0.012(12) 0.025(11) 0.010(9)
C102 0.055(12) 0.069(13) 0.096(13) 0.011(10) 0.015(10) 0.018(9)
C103 0.040(10) 0.059(11) 0.093(13) 0.000(9) 0.006(9) 0.009(8)
C104 0.032(7) 0.053(8) 0.083(14) 0.000(9) 0.015(9) 0.006(7)
C105 0.046(10) 0.053(10) 0.101(16) 0.001(11) 0.003(10) 0.007(7)
C106 0.050(9) 0.059(11) 0.108(17) -0.017(12) 0.008(11) 0.003(8)
C107 0.051(8) 0.044(10) 0.120(18) -0.006(11) 0.012(11) 0.003(8)
C108 0.055(10) 0.052(10) 0.108(17) -0.013(11) 0.005(11) 0.007(7)
C109 0.042(8) 0.046(9) 0.101(16) 0.005(10) 0.014(9) 0.001(7)
C110 0.024(8) 0.051(10) 0.075(10) 0.001(8) 0.005(8) -0.004(8)
C111 0.031(7) 0.049(9) 0.066(11) 0.010(8) 0.003(7) 0.013(7)
C112 0.032(7) 0.049(11) 0.074(14) 0.019(10) 0.007(8) 0.001(7)
S7 0.039(3) 0.062(3) 0.053(3) 0.001(3) 0.002(2) -0.006(2)
C113 0.062(9) 0.049(9) 0.037(10) -0.012(7) -0.001(7) -0.010(8)
C116 0.20(3) 0.070(14) 0.076(17) 0.024(11) 0.009(16) -0.004(16)
C117 0.073(11) 0.077(14) 0.114(18) -0.049(13) -0.034(12) 0.014(12)
C114 0.071(11) 0.085(11) 0.074(12) 0.000(9) 0.009(9) 0.009(11)
N7 0.092(14) 0.104(12) 0.079(14) -0.026(10) -0.007(11) 0.037(11)
C115 0.093(15) 0.100(12) 0.062(11) 0.002(10) 0.008(11) -0.021(11)
O13 0.071(10) 0.092(10) 0.090(11) 0.008(9) 0.004(8) -0.009(8)
O14 0.20(2) 0.113(13) 0.074(11) -0.009(10) -0.037(12) -0.018(14)
S8 0.047(3) 0.072(3) 0.051(3) -0.002(3) 0.010(2) 0.006(2)
C118 0.057(9) 0.067(10) 0.058(12) -0.006(9) 0.017(8) 0.019(8)
C121 0.073(11) 0.079(14) 0.080(16) 0.002(13) 0.034(12) 0.012(10)
C122 0.106(17) 0.067(10) 0.056(14) -0.012(11) 0.016(12) 0.001(10)
C119 0.073(11) 0.100(10) 0.054(10) -0.013(10) -0.020(10) 0.017(9)
N8 0.126(17) 0.095(14) 0.061(10) -0.014(10) -0.027(10) 0.004(12)
C120 0.074(13) 0.089(11) 0.060(12) 0.008(9) 0.008(9) 0.010(10)
O15 0.055(8) 0.086(9) 0.050(8) 0.012(7) 0.006(6) 0.005(7)
O16 0.083(10) 0.128(11) 0.045(9) 0.009(8) 0.013(8) -0.005(9)
S9 0.034(2) 0.054(3) 0.088(4) -0.004(3) -0.001(3) 0.000(2)
C123 0.035(9) 0.054(11) 0.120(13) -0.005(11) 0.001(10) -0.001(7)
C126 0.052(11) 0.047(12) 0.142(19) 0.001(13) 0.001(12) 0.006(9)
C127 0.059(11) 0.043(11) 0.14(2) -0.006(13) 0.011(12) -0.016(9)
C124 0.056(11) 0.056(10) 0.127(13) 0.010(11) -0.012(11) 0.002(8)
N9 0.057(10) 0.077(11) 0.120(16) 0.022(11) -0.021(10) -0.004(8)
C125 0.095(13) 0.068(13) 0.17(2) 0.042(14) 0.002(17) -0.005(11)
O17 0.124(13) 0.088(12) 0.174(19) 0.042(12) -0.020(14) -0.039(10)
O18 0.106(12) 0.110(14) 0.26(3) 0.057(16) -0.027(16) 0.014(11)
C128 0.036(7) 0.071(12) 0.051(9) 0.005(9) -0.001(7) -0.005(8)
C129 0.028(8) 0.088(14) 0.059(10) -0.003(10) -0.011(6) 0.006(9)
C130 0.049(8) 0.086(14) 0.052(10) -0.007(11) -0.001(8) -0.002(10)
C131 0.044(8) 0.079(13) 0.055(10) -0.010(11) 0.012(7) 0.006(9)
C132 0.034(9) 0.067(12) 0.063(10) 0.001(10) 0.006(7) 0.000(9)
C133 0.034(7) 0.065(12) 0.057(10) 0.010(10) -0.005(7) -0.001(8)
C134 0.042(9) 0.039(8) 0.070(11) 0.016(7) 0.011(8) -0.008(8)
C135 0.079(13) 0.052(10) 0.073(13) 0.005(8) 0.009(10) 0.007(9)
C136 0.084(14) 0.060(11) 0.086(14) 0.019(10) 0.005(10) 0.009(10)
C137 0.047(11) 0.048(9) 0.093(14) 0.017(9) 0.010(9) 0.009(9)
C138 0.045(10) 0.052(10) 0.100(15) 0.010(9) -0.008(10) 0.003(8)
C139 0.035(9) 0.037(8) 0.082(12) 0.005(9) 0.001(8) -0.011(7)
C140 0.029(8) 0.051(8) 0.041(10) -0.002(8) 0.004(8) 0.001(7)
C141 0.038(7) 0.074(10) 0.049(12) 0.004(8) -0.016(8) 0.008(7)
C142 0.043(8) 0.066(10) 0.051(12) 0.001(9) -0.013(8) 0.001(7)
C143 0.044(9) 0.063(11) 0.067(14) 0.009(9) -0.013(9) 0.009(7)
C144 0.048(8) 0.072(11) 0.058(13) 0.017(10) -0.019(9) 0.008(8)
C145 0.047(8) 0.057(10) 0.070(14) -0.004(9) -0.017(9) -0.006(8)
C146 0.047(9) 0.066(11) 0.055(13) 0.002(9) -0.010(9) 0.003(7)
C147 0.047(10) 0.082(11) 0.069(10) -0.019(10) -0.023(10) -0.012(9)
C148 0.106(16) 0.096(15) 0.068(11) -0.011(11) -0.020(12) -0.026(13)
C149 0.15(2) 0.125(18) 0.072(15) -0.026(12) -0.018(14) -0.045(15)
C150 0.077(14) 0.126(17) 0.085(12) -0.029(13) -0.014(13) -0.028(13)
C151 0.059(12) 0.093(14) 0.083(12) -0.027(11) 0.002(11) -0.023(10)
C152 0.056(11) 0.075(12) 0.072(13) -0.013(9) -0.018(10) -0.005(9)
C153 0.038(9) 0.050(10) 0.048(9) 0.008(8) -0.004(8) -0.013(8)
C154 0.037(9) 0.074(11) 0.052(10) 0.017(8) -0.004(8) 0.003(8)
C155 0.096(16) 0.090(13) 0.101(17) 0.045(12) 0.029(13) 0.028(12)
C156 0.098(17) 0.079(13) 0.101(17) 0.028(12) 0.031(13) -0.002(12)
C157 0.050(12) 0.082(12) 0.081(15) 0.022(11) 0.011(10) -0.013(10)
C158 0.042(10) 0.089(12) 0.065(12) 0.021(10) 0.008(9) 0.006(10)
C159 0.056(12) 0.089(12) 0.048(12) 0.013(10) -0.002(8) 0.015(10)
C160 0.029(7) 0.053(9) 0.067(11) 0.003(8) -0.001(8) -0.013(7)
C161 0.036(8) 0.056(10) 0.069(13) -0.002(9) -0.007(8) 0.005(7)
C162 0.034(9) 0.056(10) 0.087(14) 0.000(9) -0.012(9) 0.002(7)
C163 0.032(8) 0.049(10) 0.114(17) -0.015(10) -0.017(9) -0.005(7)
C164 0.037(8) 0.064(12) 0.094(16) -0.015(10) -0.012(9) 0.005(8)
C165 0.031(9) 0.060(11) 0.090(15) -0.006(9) -0.016(9) 0.010(7)
C166 0.031(8) 0.051(9) 0.048(10) 0.007(8) 0.001(7) -0.002(8)
C167 0.023(7) 0.050(8) 0.043(9) 0.001(7) 0.000(6) -0.005(7)
C168 0.024(7) 0.046(10) 0.060(13) 0.000(10) -0.006(7) -0.004(7)
S10 0.030(2) 0.076(3) 0.052(3) 0.012(3) -0.005(2) -0.005(2)
C169 0.059(9) 0.051(9) 0.039(10) 0.010(8) -0.009(8) 0.000(8)
C172 0.055(10) 0.129(19) 0.088(18) 0.012(15) -0.006(11) -0.034(11)
C173 0.17(2) 0.052(10) 0.069(16) 0.020(11) -0.013(16) 0.016(12)
C170 0.047(8) 0.085(11) 0.047(11) 0.000(9) -0.002(8) -0.004(8)
N10 0.065(10) 0.088(11) 0.047(11) -0.002(8) 0.000(8) -0.009(8)
C171 0.048(9) 0.114(12) 0.086(16) 0.001(14) -0.008(10) -0.002(8)
O19 0.058(9) 0.125(11) 0.096(12) 0.002(11) 0.024(8) -0.021(8)
O20 0.080(10) 0.156(14) 0.098(13) -0.006(12) -0.012(10) 0.041(10)
S11 0.035(2) 0.055(3) 0.051(3) 0.007(2) 0.004(2) 0.004(2)
C174 0.039(8) 0.041(10) 0.074(10) 0.009(8) 0.010(7) 0.000(7)
C177 0.066(12) 0.058(12) 0.074(12) 0.001(10) 0.000(10) -0.008(10)
C178 0.038(8) 0.056(12) 0.113(18) 0.002(12) 0.006(9) 0.006(9)
C175 0.033(7) 0.050(10) 0.068(10) 0.024(9) 0.004(6) -0.002(7)
N11 0.054(9) 0.057(10) 0.082(10) 0.026(9) -0.005(8) 0.003(8)
C176 0.046(8) 0.074(12) 0.062(12) 0.019(8) 0.008(8) 0.000(8)
O21 0.047(7) 0.073(8) 0.056(9) 0.015(6) 0.006(6) 0.005(6)
O22 0.040(7) 0.095(10) 0.071(10) 0.010(8) 0.003(6) -0.004(6)
S12 0.043(3) 0.075(4) 0.094(4) -0.016(3) -0.007(3) -0.004(3)
C179 0.068(10) 0.043(10) 0.092(13) -0.022(9) -0.010(10) -0.002(7)
C182 0.15(2) 0.059(14) 0.112(18) 0.001(12) -0.021(16) -0.006(14)
C183 0.080(13) 0.079(15) 0.11(2) -0.026(13) 0.003(14) -0.025(11)
C180 0.085(11) 0.065(11) 0.095(12) -0.019(9) 0.006(11) 0.015(10)
N12 0.103(15) 0.109(15) 0.088(12) -0.016(11) 0.028(12) -0.005(12)
C181 0.083(14) 0.065(10) 0.106(12) -0.007(9) 0.015(13) 0.008(11)
O23 0.080(10) 0.084(10) 0.100(11) -0.001(9) -0.005(10) 0.021(8)
O24 0.136(14) 0.056(8) 0.110(13) -0.002(8) -0.011(11) 0.017(9)
C184 0.034(7) 0.050(9) 0.062(11) 0.005(8) -0.018(8) -0.011(7)
C185 0.046(8) 0.064(11) 0.075(14) 0.003(10) -0.003(9) -0.015(8)
C186 0.036(9) 0.069(12) 0.094(16) -0.007(10) -0.008(9) -0.014(8)
C187 0.043(8) 0.049(11) 0.098(16) -0.005(10) -0.013(9) -0.007(8)
C188 0.050(8) 0.052(11) 0.082(15) -0.005(10) -0.014(9) 0.000(8)
C189 0.033(9) 0.051(10) 0.071(13) 0.009(8) -0.012(8) -0.002(7)
C190 0.038(9) 0.037(8) 0.082(11) 0.022(8) -0.003(9) -0.009(7)
C191 0.018(8) 0.044(9) 0.088(12) 0.017(8) -0.003(8) -0.012(7)
C192 0.035(9) 0.049(10) 0.107(13) 0.017(10) -0.019(10) -0.014(7)
C193 0.063(12) 0.041(10) 0.108(14) 0.038(10) -0.015(11) 0.000(9)
C194 0.056(12) 0.051(11) 0.103(14) 0.032(9) -0.018(11) -0.008(9)
C195 0.043(10) 0.044(10) 0.085(11) 0.019(9) -0.002(10) -0.004(8)
C196 0.034(8) 0.047(9) 0.051(10) 0.007(8) 0.006(8) -0.003(7)
C197 0.044(10) 0.036(7) 0.069(11) -0.004(8) -0.001(8) -0.006(7)
C198 0.094(14) 0.041(9) 0.087(15) 0.006(9) -0.017(12) -0.008(9)
C199 0.127(17) 0.032(9) 0.084(15) 0.007(10) -0.003(12) -0.018(10)
C200 0.075(13) 0.052(9) 0.094(15) -0.002(11) 0.006(11) -0.017(10)
C201 0.054(11) 0.060(9) 0.072(13) -0.001(8) -0.001(9) -0.012(8)
C202 0.031(9) 0.048(9) 0.062(11) -0.008(8) 0.015(7) 0.007(7)
C203 0.039(7) 0.045(10) 0.055(9) -0.001(8) 0.006(7) -0.010(8)
C204 0.045(8) 0.083(13) 0.052(10) -0.014(11) 0.004(7) -0.003(9)
C205 0.039(9) 0.105(15) 0.064(10) 0.007(12) 0.007(7) -0.015(10)
C206 0.060(8) 0.072(13) 0.050(10) -0.004(11) 0.010(8) -0.023(10)
C207 0.060(9) 0.086(14) 0.047(10) 0.005(11) 0.008(8) -0.010(10)
C208 0.052(9) 0.061(11) 0.045(10) 0.009(10) 0.009(7) -0.002(9)
C209 0.026(8) 0.041(8) 0.046(10) -0.005(7) -0.004(7) -0.001(6)
C210 0.075(13) 0.069(12) 0.063(12) -0.017(8) 0.013(10) 0.007(9)
C211 0.14(2) 0.121(17) 0.080(15) -0.040(13) 0.028(14) -0.056(15)
C212 0.14(2) 0.119(17) 0.087(16) -0.044(14) 0.041(15) -0.037(14)
C213 0.076(15) 0.096(15) 0.092(16) -0.027(11) 0.032(13) 0.006(11)
C214 0.062(12) 0.078(13) 0.077(13) -0.005(10) 0.012(10) 0.012(10)
C215 0.074(13) 0.063(11) 0.073(13) -0.015(10) 0.019(10) 0.012(9)
C216 0.047(8) 0.041(8) 0.083(13) 0.001(9) 0.009(9) 0.009(7)
C217 0.054(9) 0.058(10) 0.077(15) -0.005(10) -0.001(10) 0.006(8)
C218 0.053(10) 0.063(10) 0.099(16) 0.009(11) 0.021(11) 0.011(7)
C219 0.047(8) 0.058(10) 0.076(15) 0.010(11) 0.013(10) 0.014(8)
C220 0.048(8) 0.043(9) 0.082(14) 0.010(10) 0.030(10) 0.017(7)
C221 0.057(10) 0.038(8) 0.085(15) -0.001(9) 0.014(10) 0.019(7)
C222 0.047(9) 0.047(9) 0.044(8) 0.000(8) 0.005(8) -0.004(8)
C223 0.043(7) 0.032(8) 0.042(9) 0.000(7) 0.004(7) -0.007(7)
C224 0.044(7) 0.036(9) 0.038(10) 0.011(8) -0.002(7) -0.009(7)
Ag1 0.0458(9) 0.0708(10) 0.0948(13) -0.0023(10) 0.0049(9) 0.0070(8)
Ag2 0.0688(12) 0.0937(13) 0.1320(19) 0.0229(13) 0.0220(13) 0.0093(11)
Ag3 0.0442(8) 0.0540(9) 0.0772(11) 0.0012(8) 0.0106(8) 0.0008(7)
Ag4 0.0487(9) 0.0635(10) 0.0756(12) 0.0139(9) 0.0052(8) 0.0085(8)
Ag5 0.0485(8) 0.0641(9) 0.0484(9) -0.0034(7) -0.0016(8) 0.0075(8)
Ag6 0.0446(8) 0.0708(10) 0.0825(13) -0.0077(9) 0.0032(9) -0.0010(8)
Au1 0.0415(4) 0.0560(5) 0.0883(6) 0.0034(4) 0.0169(4) 0.0046(4)
Au2 0.0326(4) 0.0532(4) 0.0718(6) -0.0015(4) 0.0060(4) 0.0017(3)
Au3 0.0351(4) 0.0733(5) 0.1128(8) 0.0045(5) -0.0081(5) -0.0028(4)
Au4 0.0341(4) 0.0575(5) 0.0915(6) -0.0013(5) 0.0110(4) 0.0066(4)
Au5 0.0566(5) 0.0801(6) 0.0864(7) 0.0219(5) 0.0007(5) -0.0065(5)
Au6 0.0307(4) 0.0546(4) 0.0745(6) 0.0040(4) 0.0031(4) 0.0029(3)
Au7 0.0355(4) 0.0545(4) 0.0506(5) 0.0042(4) 0.0020(4) -0.0049(3)
Au8 0.0417(4) 0.0661(5) 0.0448(5) -0.0039(4) 0.0034(4) 0.0033(4)
Au9 0.0316(4) 0.0534(4) 0.0697(5) 0.0014(4) -0.0035(4) 0.0016(3)
Au10 0.0329(4) 0.0546(4) 0.0502(5) 0.0023(4) -0.0030(3) -0.0047(3)
Au11 0.0344(4) 0.0491(4) 0.0450(4) 0.0041(4) 0.0011(3) 0.0022(3)
Au12 0.0441(4) 0.0525(4) 0.0725(6) -0.0089(4) -0.0043(4) 0.0016(4)
P1 0.046(3) 0.051(3) 0.084(4) 0.003(3) 0.018(3) 0.005(2)
P2 0.039(3) 0.048(3) 0.069(4) -0.001(3) 0.012(3) 0.001(2)
P3 0.039(3) 0.057(3) 0.077(4) -0.013(3) 0.000(3) -0.004(2)
P4 0.034(3) 0.062(3) 0.086(4) -0.003(3) 0.008(3) 0.004(2)
P5 0.048(3) 0.059(3) 0.083(4) 0.013(3) -0.002(3) 0.004(3)
P6 0.032(2) 0.050(3) 0.067(4) 0.008(3) 0.009(2) 0.006(2)
P7 0.034(2) 0.051(3) 0.044(3) 0.003(2) 0.004(2) -0.004(2)
P8 0.043(3) 0.059(3) 0.046(3) -0.003(3) -0.005(2) 0.001(2)
P9 0.030(2) 0.055(3) 0.063(4) 0.003(3) -0.003(2) -0.002(2)
P10 0.033(2) 0.051(3) 0.057(4) 0.003(3) -0.008(2) -0.005(2)
P11 0.038(2) 0.045(3) 0.045(3) 0.003(2) 0.001(2) -0.004(2)
P12 0.045(3) 0.054(3) 0.057(4) -0.005(3) 0.001(3) 0.003(2)
N13 0.017(7) 0.075(9) 0.069(10) 0.004(8) 0.007(8) -0.002(8)
O25 0.042(7) 0.076(9) 0.074(9) 0.008(7) 0.013(7) -0.004(6)
O26 0.112(12) 0.076(9) 0.099(12) -0.002(9) 0.032(10) 0.014(9)
O27 0.107(12) 0.079(10) 0.076(11) 0.000(8) -0.018(9) 0.006(9)
N14 0.071(9) 0.086(9) 0.098(11) 0.007(9) 0.001(8) 0.005(8)
O28 0.110(12) 0.083(11) 0.188(17) -0.016(11) -0.053(11) -0.004(9)
O29 0.104(11) 0.154(14) 0.162(16) -0.028(13) -0.022(11) 0.056(11)
O30 0.112(12) 0.094(10) 0.133(14) 0.002(10) -0.033(11) 0.012(9)
N15 0.204(16) 0.218(19) 0.221(17) -0.004(13) 0.007(11) -0.002(13)
O31 0.196(16) 0.19(2) 0.25(2) -0.020(18) -0.001(16) -0.027(16)
O32 0.22(2) 0.23(2) 0.220(17) 0.013(18) -0.027(15) 0.012(18)
O33 0.148(14) 0.156(16) 0.198(17) 0.016(15) -0.021(13) 0.027(14)

loop_
_atom_type_symbol
_atom_type_description
_atom_type_scat_dispersion_real
_atom_type_scat_dispersion_imag
_atom_type_scat_source
C C 0.0018 0.0011 'International Tables Vol C Tables 4.2.6.8 and 6.1.1.4'
H H 0.0000 0.0000 'International Tables Vol C Tables 4.2.6.8 and 6.1.1.4'
Ag Ag -1.3254 0.8130 'International Tables Vol C Tables 4.2.6.8 and 6.1.1.4'
Au Au -0.8552 6.7200 'International Tables Vol C Tables 4.2.6.8 and 6.1.1.4'
N N 0.0038 0.0023 'International Tables Vol C Tables 4.2.6.8 and 6.1.1.4'
O O 0.0071 0.0042 'International Tables Vol C Tables 4.2.6.8 and 6.1.1.4'
P P 0.0761 0.0670 'International Tables Vol C Tables 4.2.6.8 and 6.1.1.4'
S S 0.0938 0.0881 'International Tables Vol C Tables 4.2.6.8 and 6.1.1.4'

loop_
_geom_angle_atom_site_label_1
_geom_angle_atom_site_label_2
_geom_angle_atom_site_label_3
_geom_angle
_geom_angle_site_symmetry_1
_geom_angle_site_symmetry_3
_geom_angle_publ_flag
C1 S1 Au1 108.4(5) . . ?
C1 S1 Ag1 111.4(6) . . ?
Au1 S1 Ag1 76.33(15) . . ?
C2 C1 C5 110.0(15) . . ?
C2 C1 C4 110.4(14) . . ?
C5 C1 C4 108.2(16) . . ?
C2 C1 S1 115.3(13) . . ?
C5 C1 S1 108.7(13) . . ?
C4 C1 S1 104.0(12) . . ?
C1 C2 N1 113.3(14) . . ?
C1 C2 C3 118.2(15) . . ?
N1 C2 C3 105.3(14) . . ?
O1 C3 O2 125(2) . . ?
O1 C3 C2 115.3(18) . . ?
O2 C3 C2 119.0(17) . . ?
C6 S2 Au2 106.4(5) . . ?
C6 S2 Ag3 111.6(5) . . ?
Au2 S2 Ag3 73.58(14) . . ?
C7 C6 C9 109.3(14) . . ?
C7 C6 C10 109.7(13) . . ?
C9 C6 C10 107.9(14) . . ?
C7 C6 S2 115.8(11) . . ?
C9 C6 S2 104.5(11) . . ?
C10 C6 S2 109.3(11) . . ?
C6 C7 N2 113.6(12) . . ?
C6 C7 C8 116.2(13) . . ?
N2 C7 C8 105.3(12) . . ?
O3 C8 O4 124.4(15) . . ?
O3 C8 C7 117.8(14) . . ?
O4 C8 C7 117.8(13) . . ?
C8 O4 Ag3 109.5(11) . . ?
C11 S3 Au3 105.1(6) . . ?
C11 S3 Ag2 108.5(6) . . ?
Au3 S3 Ag2 76.39(18) . . ?
C12 C11 C15 110.4(17) . . ?
C12 C11 C14 111.0(16) . . ?
C15 C11 C14 110.7(18) . . ?
C12 C11 S3 109.6(13) . . ?
C15 C11 S3 109.5(15) . . ?
C14 C11 S3 105.6(14) . . ?
N3 C12 C11 112.1(17) . . ?
N3 C12 C13 108.5(17) . . ?
C11 C12 C13 118.5(18) . . ?
O5 C13 O6 128(2) . . ?
O5 C13 C12 119(2) . . ?
O6 C13 C12 113(2) . . ?
C13 O5 Ag2 116(2) . . ?
C17 C16 C21 120.0 . . ?
C17 C16 P1 118.8(7) . . ?
C21 C16 P1 120.8(7) . . ?
C16 C17 C18 120.0 . . ?
C17 C18 C19 120.0 . . ?
C18 C19 C20 120.0 . . ?
C21 C20 C19 120.0 . . ?
C20 C21 C16 120.0 . . ?
C23 C22 C27 120.0 . . ?
C23 C22 P1 116.4(10) . . ?
C27 C22 P1 123.6(10) . . ?
C22 C23 C24 120.0 . . ?
C25 C24 C23 120.0 . . ?
C24 C25 C26 120.0 . . ?
C27 C26 C25 120.0 . . ?
C26 C27 C22 120.0 . . ?
C55 C28 P1 118.9(13) . . ?
C30 C29 C34 118.8(17) . . ?
C30 C29 P2 121.4(15) . . ?
C34 C29 P2 119.8(12) . . ?
C29 C30 C31 120.0(18) . . ?
C32 C31 C30 121.8(18) . . ?
C31 C32 C33 119(2) . . ?
C34 C33 C32 118.0(19) . . ?
C33 C34 C29 121.7(17) . . ?
C36 C35 C40 119.1(19) . . ?
C36 C35 P2 117.0(15) . . ?
C40 C35 P2 123.7(15) . . ?
C35 C36 C37 122(2) . . ?
C38 C37 C36 117(2) . . ?
C39 C38 C37 120(2) . . ?
C38 C39 C40 122(2) . . ?
C35 C40 C39 119.2(19) . . ?
C55 C41 P2 122.7(13) . . ?
C47 C42 C43 121(2) . . ?
C47 C42 P3 127.6(18) . . ?
C43 C42 P3 111.8(17) . . ?
C42 C43 C44 116(2) . . ?
C45 C44 C43 119(3) . . ?
C46 C45 C44 124(3) . . ?
C45 C46 C47 120(3) . . ?
C42 C47 C46 121(2) . . ?
C49 C48 C53 120.0 . . ?
C49 C48 P3 119.2(7) . . ?
C53 C48 P3 120.8(7) . . ?
C50 C49 C48 120.0 . . ?
C49 C50 C51 120.0 . . ?
C50 C51 C52 120.0 . . ?
C53 C52 C51 120.0 . . ?
C52 C53 C48 120.0 . . ?
C55 C54 P3 122.1(13) . . ?
C56 C55 C54 112.5(15) . . ?
C56 C55 C41 109.8(15) . . ?
C54 C55 C41 108.2(15) . . ?
C56 C55 C28 110.0(15) . . ?
C54 C55 C28 109.1(15) . . ?
C41 C55 C28 107.1(15) . . ?
C57 S4 Au4 106.0(5) . . ?
C57 S4 Ag1 110.6(5) . . ?
Au4 S4 Ag1 73.35(15) . . ?
C58 C57 C61 111.7(14) . . ?
C58 C57 C60 110.2(13) . . ?
C61 C57 C60 108.8(14) . . ?
C58 C57 S4 114.7(12) . . ?
C61 C57 S4 110.4(12) . . ?
C60 C57 S4 100.4(11) . . ?
N4 C58 C57 112.1(13) . . ?
N4 C58 C59 111.2(14) . . ?
C57 C58 C59 116.1(14) . . ?
O7 C59 O8 125.8(18) . . ?
O7 C59 C58 117.6(16) . . ?
O8 C59 C58 116.6(17) . . ?
C59 O7 Ag1 111.0(14) . . ?
C62 S5 Au5 111.0(8) . . ?
C62 S5 Ag2 109.8(8) . . ?
Au5 S5 Ag2 73.72(19) . . ?
C63 C62 C66 111(2) . . ?
C63 C62 C65 106.8(18) . . ?
C66 C62 C65 106(2) . . ?
C63 C62 S5 118.0(18) . . ?
C66 C62 S5 109.7(16) . . ?
C65 C62 S5 104.8(15) . . ?
C62 C63 N5 113(2) . . ?
C62 C63 C64 122(3) . . ?
N5 C63 C64 112(2) . . ?
O9 C64 O10 120(3) . . ?
O9 C64 C63 121(2) . . ?
O10 C64 C63 119(3) . . ?
C67 S6 Au6 107.2(5) . . ?
C67 S6 Ag3 110.5(5) . . ?
Au6 S6 Ag3 73.68(14) . . ?
C68 C67 C71 109.1(12) . . ?
C68 C67 C70 112.7(13) . . ?
C71 C67 C70 108.2(13) . . ?
C68 C67 S6 114.6(11) . . ?
C71 C67 S6 105.4(11) . . ?
C70 C67 S6 106.4(11) . . ?
C67 C68 N6 114.8(12) . . ?
C67 C68 C69 114.9(13) . . ?
N6 C68 C69 106.8(12) . . ?
O11 C69 O12 124.2(14) . . ?
O11 C69 C68 119.6(15) . . ?
O12 C69 C68 116.3(13) . . ?
C69 O12 Ag3 106.5(11) . . ?
C73 C72 C77 120(2) . . ?
C73 C72 P4 116.7(18) . . ?
C77 C72 P4 123.3(17) . . ?
C72 C73 C74 120(2) . . ?
C75 C74 C73 115(2) . . ?
C76 C75 C74 127(2) . . ?
C75 C76 C77 120(2) . . ?
C76 C77 C72 118(2) . . ?
C83 C78 C79 121.1(17) . . ?
C83 C78 P4 122.7(13) . . ?
C79 C78 P4 116.2(15) . . ?
C78 C79 C80 116.0(18) . . ?
C81 C80 C79 121.2(17) . . ?
C82 C81 C80 118.6(19) . . ?
C81 C82 C83 121(2) . . ?
C78 C83 C82 121.9(17) . . ?
C111 C84 P4 121.5(13) . . ?
C90 C85 C86 124(2) . . ?
C90 C85 P5 121.3(17) . . ?
C86 C85 P5 114.2(18) . . ?
C85 C86 C87 116(2) . . ?
C88 C87 C86 119(2) . . ?
C87 C88 C89 122(3) . . ?
C88 C89 C90 120(3) . . ?
C85 C90 C89 117(2) . . ?
C92 C91 C96 124(2) . . ?
C92 C91 P5 118.0(19) . . ?
C96 C91 P5 117.7(17) . . ?
C91 C92 C93 116(2) . . ?
C94 C93 C92 122(3) . . ?
C93 C94 C95 120(3) . . ?
C94 C95 C96 124(3) . . ?
C91 C96 C95 115(2) . . ?
C111 C97 P5 122.3(13) . . ?
C99 C98 C103 120.0 . . ?
C99 C98 P6 117.1(8) . . ?
C103 C98 P6 122.7(8) . . ?
C98 C99 C100 120.0 . . ?
C101 C100 C99 120.0 . . ?
C100 C101 C102 120.0 . . ?
C103 C102 C101 120.0 . . ?
C102 C103 C98 120.0 . . ?
C105 C104 C109 120.1(17) . . ?
C105 C104 P6 123.4(14) . . ?
C109 C104 P6 116.2(14) . . ?
C104 C105 C106 121.6(19) . . ?
C105 C106 C107 121(2) . . ?
C106 C107 C108 122.9(18) . . ?
C107 C108 C109 115.5(18) . . ?
C108 C109 C104 118.3(17) . . ?
C111 C110 P6 119.9(12) . . ?
C112 C111 C97 114.0(14) . . ?
C112 C111 C84 109.1(15) . . ?
C97 C111 C84 107.2(14) . . ?
C112 C111 C110 109.4(14) . . ?
C97 C111 C110 109.3(14) . . ?
C84 C111 C110 107.6(14) . . ?
C113 S7 Au7 109.3(5) . . ?
C113 S7 Ag4 106.6(5) . . ?
Au7 S7 Ag4 76.67(14) . . ?
C114 C113 C116 109.5(14) . . ?
C114 C113 C117 111.9(14) . . ?
C116 C113 C117 111.1(15) . . ?
C114 C113 S7 115.0(10) . . ?
C116 C113 S7 106.0(11) . . ?
C117 C113 S7 103.0(10) . . ?
C113 C114 N7 114.4(13) . . ?
C113 C114 C115 115.7(14) . . ?
N7 C114 C115 107.1(14) . . ?
O13 C115 O14 127.8(18) . . ?
O13 C115 C114 117.1(16) . . ?
O14 C115 C114 114.9(16) . . ?
C115 O13 Ag4 113.3(14) . . ?
C118 S8 Au8 107.5(5) . . ?
C118 S8 Ag5 108.3(5) . . ?
Au8 S8 Ag5 77.75(14) . . ?
C119 C118 C122 109.4(14) . . ?
C119 C118 C121 113.1(14) . . ?
C122 C118 C121 110.7(13) . . ?
C119 C118 S8 113.9(10) . . ?
C122 C118 S8 105.6(11) . . ?
C121 C118 S8 103.9(11) . . ?
C118 C119 N8 111.0(13) . . ?
C118 C119 C120 115.7(14) . . ?
N8 C119 C120 106.1(14) . . ?
O15 C120 O16 124.1(16) . . ?
O15 C120 C119 116.6(15) . . ?
O16 C120 C119 119.3(15) . . ?
C120 O15 Ag5 105.8(12) . . ?
C123 S9 Au9 108.9(5) . . ?
C123 S9 Ag6 104.4(6) . . ?
Au9 S9 Ag6 76.06(15) . . ?
C127 C123 C124 108.7(14) . . ?
C127 C123 C126 114.7(14) . . ?
C124 C123 C126 110.4(14) . . ?
C127 C123 S9 109.3(11) . . ?
C124 C123 S9 107.6(10) . . ?
C126 C123 S9 106.0(11) . . ?
N9 C124 C123 111.7(14) . . ?
N9 C124 C125 105.2(13) . . ?
C123 C124 C125 114.5(16) . . ?
O17 C125 O18 129.0(19) . . ?
O17 C125 C124 117.1(17) . . ?
O18 C125 C124 113.6(16) . . ?
C133 C128 C129 114.1(16) . . ?
C133 C128 P7 123.5(14) . . ?
C129 C128 P7 122.4(13) . . ?
C130 C129 C128 120.8(16) . . ?
C129 C130 C131 122.9(19) . . ?
C130 C131 C132 117.9(18) . . ?
C133 C132 C131 120.9(17) . . ?
C132 C133 C128 123.0(18) . . ?
C135 C134 C139 120.0 . . ?
C135 C134 P7 117.8(7) . . ?
C139 C134 P7 122.2(7) . . ?
C136 C135 C134 120.0 . . ?
C135 C136 C137 120.0 . . ?
C136 C137 C138 120.0 . . ?
C139 C138 C137 120.0 . . ?
C138 C139 C134 120.0 . . ?
C167 C140 P7 121.9(12) . . ?
C146 C141 C142 121.5(17) . . ?
C146 C141 P8 118.2(13) . . ?
C142 C141 P8 120.2(15) . . ?
C143 C142 C141 118.3(18) . . ?
C142 C143 C144 120.0(17) . . ?
C145 C144 C143 121.9(18) . . ?
C144 C145 C146 118.6(19) . . ?
C141 C146 C145 119.3(17) . . ?
C148 C147 C152 120.0 . . ?
C148 C147 P8 113.6(9) . . ?
C152 C147 P8 126.4(9) . . ?
C149 C148 C147 120.0 . . ?
C150 C149 C148 120.0 . . ?
C149 C150 C151 120.0 . . ?
C152 C151 C150 120.0 . . ?
C151 C152 C147 120.0 . . ?
C167 C153 P8 120.7(11) . . ?
C155 C154 C159 121(2) . . ?
C155 C154 P9 117.1(18) . . ?
C159 C154 P9 121.8(15) . . ?
C154 C155 C156 122(2) . . ?
C157 C156 C155 118(2) . . ?
C156 C157 C158 123(2) . . ?
C157 C158 C159 117(2) . . ?
C154 C159 C158 119(2) . . ?
C165 C160 C161 120.0(16) . . ?
C165 C160 P9 122.1(13) . . ?
C161 C160 P9 117.9(14) . . ?
C162 C161 C160 117.8(17) . . ?
C163 C162 C161 120.8(16) . . ?
C162 C163 C164 119.7(18) . . ?
C165 C164 C163 122.0(19) . . ?
C164 C165 C160 119.7(16) . . ?
C167 C166 P9 122.0(12) . . ?
C140 C167 C168 112.5(13) . . ?
C140 C167 C166 108.6(13) . . ?
C168 C167 C166 111.6(14) . . ?
C140 C167 C153 107.3(13) . . ?
C168 C167 C153 110.1(13) . . ?
C166 C167 C153 106.4(13) . . ?
C169 S10 Au10 108.6(5) . . ?
C169 S10 Ag4 113.0(5) . . ?
Au10 S10 Ag4 74.11(13) . . ?
C170 C169 C172 110.3(13) . . ?
C170 C169 C173 108.8(13) . . ?
C172 C169 C173 108.1(14) . . ?
C170 C169 S10 116.7(10) . . ?
C172 C169 S10 106.5(11) . . ?
C173 C169 S10 105.9(11) . . ?
N10 C170 C169 112.8(12) . . ?
N10 C170 C171 105.7(12) . . ?
C169 C170 C171 117.6(14) . . ?
O19 C171 O20 124.7(17) . . ?
O19 C171 C170 119.0(15) . . ?
O20 C171 C170 116.3(16) . . ?
C174 S11 Au11 105.4(5) . . ?
C174 S11 Ag5 111.7(5) . . ?
Au11 S11 Ag5 72.84(13) . . ?
C175 C174 C177 113.5(12) . . ?
C175 C174 C178 109.9(13) . . ?
C177 C174 C178 106.2(13) . . ?
C175 C174 S11 113.6(10) . . ?
C177 C174 S11 107.9(10) . . ?
C178 C174 S11 105.2(10) . . ?
C174 C175 N11 113.8(11) . . ?
C174 C175 C176 118.8(13) . . ?
N11 C175 C176 106.9(12) . . ?
O21 C176 O22 126.3(14) . . ?
O21 C176 C175 117.2(14) . . ?
O22 C176 C175 116.4(14) . . ?
C176 O21 Ag5 110.8(11) . . ?
C179 S12 Au12 104.5(5) . . ?
C179 S12 Ag6 105.7(6) . . ?
Au12 S12 Ag6 74.77(15) . . ?
C183 C179 C180 111.1(14) . . ?
C183 C179 C182 111.8(16) . . ?
C180 C179 C182 108.4(15) . . ?
C183 C179 S12 107.1(12) . . ?
C180 C179 S12 113.2(11) . . ?
C182 C179 S12 105.2(11) . . ?
N12 C180 C179 115.1(15) . . ?
N12 C180 C181 108.1(13) . . ?
C179 C180 C181 115.2(15) . . ?
O23 C181 O24 124.1(18) . . ?
O23 C181 C180 120.8(16) . . ?
O24 C181 C180 114.7(15) . . ?
C181 O23 Ag6 128.3(12) . . ?
C189 C184 C185 122.1(16) . . ?
C189 C184 P10 121.4(13) . . ?
C185 C184 P10 116.3(14) . . ?
C184 C185 C186 113.3(18) . . ?
C187 C186 C185 124.2(18) . . ?
C186 C187 C188 120.3(19) . . ?
C187 C188 C189 120.9(19) . . ?
C184 C189 C188 119.0(17) . . ?
C195 C190 C191 116.9(17) . . ?
C195 C190 P10 117.8(16) . . ?
C191 C190 P10 125.3(16) . . ?
C192 C191 C190 121(2) . . ?
C191 C192 C193 122(2) . . ?
C194 C193 C192 121(2) . . ?
C193 C194 C195 117(2) . . ?
C190 C195 C194 121(2) . . ?
C223 C196 P10 119.6(12) . . ?
C198 C197 C202 120.9(17) . . ?
C198 C197 P11 116.2(16) . . ?
C202 C197 P11 122.8(13) . . ?
C197 C198 C199 119(2) . . ?
C198 C199 C200 120(2) . . ?
C199 C200 C201 120(2) . . ?
C202 C201 C200 121(2) . . ?
C201 C202 C197 118.4(17) . . ?
C208 C203 C204 119.5(17) . . ?
C208 C203 P11 121.8(13) . . ?
C204 C203 P11 118.5(15) . . ?
C205 C204 C203 119.9(19) . . ?
C204 C205 C206 122.0(18) . . ?
C207 C206 C205 116.4(18) . . ?
C206 C207 C208 123(2) . . ?
C203 C208 C207 119.0(18) . . ?
C223 C209 P11 120.3(11) . . ?
C215 C210 C211 120(2) . . ?
C215 C210 P12 125.9(16) . . ?
C211 C210 P12 114.4(18) . . ?
C210 C211 C212 119(2) . . ?
C213 C212 C211 119(2) . . ?
C214 C213 C212 122(2) . . ?
C213 C214 C215 121(2) . . ?
C214 C215 C210 118(2) . . ?
C221 C216 C217 116.7(17) . . ?
C221 C216 P12 122.8(15) . . ?
C217 C216 P12 120.4(15) . . ?
C218 C217 C216 116.9(19) . . ?
C219 C218 C217 124.8(19) . . ?
C220 C219 C218 118.5(19) . . ?
C219 C220 C221 118.8(18) . . ?
C216 C221 C220 124.2(18) . . ?
C223 C222 P12 120.2(12) . . ?
C224 C223 C222 108.7(14) . . ?
C224 C223 C209 111.7(13) . . ?
C222 C223 C209 107.6(13) . . ?
C224 C223 C196 109.7(13) . . ?
C222 C223 C196 109.0(13) . . ?
C209 C223 C196 110.1(13) . . ?
S1 Ag1 S4 152.69(18) . . ?
S1 Ag1 O7 110.5(4) . . ?
S4 Ag1 O7 92.2(4) . . ?
S1 Ag1 Au4 113.69(14) . . ?
S4 Ag1 Au4 51.28(12) . . ?
O7 Ag1 Au4 85.3(4) . . ?
S1 Ag1 Au1 50.03(12) . . ?
S4 Ag1 Au1 112.84(13) . . ?
O7 Ag1 Au1 152.3(4) . . ?
Au4 Ag1 Au1 119.13(6) . . ?
O5 Ag2 S5 110.3(5) . . ?
O5 Ag2 S3 96.4(5) . . ?
S5 Ag2 S3 151.6(2) . . ?
O5 Ag2 Au5 146.8(6) . . ?
S5 Ag2 Au5 51.62(16) . . ?
S3 Ag2 Au5 108.78(17) . . ?
O5 Ag2 Au3 92.8(6) . . ?
S5 Ag2 Au3 117.00(18) . . ?
S3 Ag2 Au3 50.06(13) . . ?
Au5 Ag2 Au3 119.81(8) . . ?
S2 Ag3 S6 147.66(18) . . ?
S2 Ag3 O12 111.1(3) . . ?
S6 Ag3 O12 93.5(3) . . ?
S2 Ag3 O4 92.8(3) . . ?
S6 Ag3 O4 113.5(3) . . ?
O12 Ag3 O4 77.4(4) . . ?
S2 Ag3 Au2 51.48(11) . . ?
S6 Ag3 Au2 109.32(12) . . ?
O12 Ag3 Au2 156.0(3) . . ?
O4 Ag3 Au2 86.5(3) . . ?
S2 Ag3 Au6 108.38(12) . . ?
S6 Ag3 Au6 51.37(11) . . ?
O12 Ag3 Au6 85.1(3) . . ?
O4 Ag3 Au6 156.3(3) . . ?
Au2 Ag3 Au6 114.69(6) . . ?
O13 Ag4 S7 95.2(3) . . ?
O13 Ag4 S10 108.3(3) . . ?
S7 Ag4 S10 150.15(18) . . ?
O13 Ag4 Au10 146.3(3) . . ?
S7 Ag4 Au10 114.40(12) . . ?
S10 Ag4 Au10 51.34(11) . . ?
O13 Ag4 Au7 92.0(3) . . ?
S7 Ag4 Au7 50.19(11) . . ?
S10 Ag4 Au7 109.39(12) . . ?
Au10 Ag4 Au7 118.94(6) . . ?
O15 Ag5 S8 95.4(3) . . ?
O15 Ag5 S11 107.6(3) . . ?
S8 Ag5 S11 147.44(17) . . ?
O15 Ag5 O21 77.9(4) . . ?
S8 Ag5 O21 116.0(3) . . ?
S11 Ag5 O21 91.7(3) . . ?
O15 Ag5 Au11 151.4(3) . . ?
S8 Ag5 Au11 112.18(13) . . ?
S11 Ag5 Au11 51.43(11) . . ?
O21 Ag5 Au11 83.2(3) . . ?
O15 Ag5 Au8 89.9(3) . . ?
S8 Ag5 Au8 49.59(12) . . ?
S11 Ag5 Au8 106.47(12) . . ?
O21 Ag5 Au8 160.6(3) . . ?
Au11 Ag5 Au8 113.27(5) . . ?
O23 Ag6 S9 115.1(4) . . ?
O23 Ag6 S12 93.2(4) . . ?
S9 Ag6 S12 151.51(18) . . ?
O23 Ag6 Au12 100.5(4) . . ?
S9 Ag6 Au12 116.38(12) . . ?
S12 Ag6 Au12 50.98(13) . . ?
O23 Ag6 Au9 142.3(4) . . ?
S9 Ag6 Au9 50.38(11) . . ?
S12 Ag6 Au9 108.48(14) . . ?
Au12 Ag6 Au9 117.13(6) . . ?
P1 Au1 S1 174.14(18) . . ?
P1 Au1 Ag1 122.07(15) . . ?
S1 Au1 Ag1 53.64(15) . . ?
P2 Au2 S2 174.6(2) . . ?
P2 Au2 Ag3 120.13(14) . . ?
S2 Au2 Ag3 54.94(14) . . ?
P3 Au3 S3 172.7(2) . . ?
P3 Au3 Ag2 120.27(14) . . ?
S3 Au3 Ag2 53.55(16) . . ?
P4 Au4 S4 176.68(19) . . ?
P4 Au4 Ag1 122.91(16) . . ?
S4 Au4 Ag1 55.37(16) . . ?
P5 Au5 S5 176.2(2) . . ?
P5 Au5 Ag2 121.94(16) . . ?
S5 Au5 Ag2 54.66(19) . . ?
P6 Au6 S6 175.32(18) . . ?
P6 Au6 Ag3 121.97(13) . . ?
S6 Au6 Ag3 54.95(12) . . ?
P7 Au7 S7 172.39(17) . . ?
P7 Au7 Ag4 120.46(13) . . ?
S7 Au7 Ag4 53.14(12) . . ?
P8 Au8 S8 172.14(18) . . ?
P8 Au8 Ag5 122.32(13) . . ?
S8 Au8 Ag5 52.67(13) . . ?
P9 Au9 S9 173.68(19) . . ?
P9 Au9 Ag6 120.70(15) . . ?
S9 Au9 Ag6 53.55(14) . . ?
P10 Au10 S10 175.62(18) . . ?
P10 Au10 Ag4 121.06(13) . . ?
S10 Au10 Ag4 54.55(13) . . ?
P11 Au11 S11 175.77(17) . . ?
P11 Au11 Ag5 121.44(13) . . ?
S11 Au11 Ag5 55.72(12) . . ?
P12 Au12 S12 168.16(19) . . ?
P12 Au12 Ag6 116.64(14) . . ?
S12 Au12 Ag6 54.25(15) . . ?
C16 P1 C22 102.6(7) . . ?
C16 P1 C28 108.2(8) . . ?
C22 P1 C28 102.1(8) . . ?
C16 P1 Au1 111.1(5) . . ?
C22 P1 Au1 114.1(5) . . ?
C28 P1 Au1 117.4(6) . . ?
C41 P2 C35 103.5(8) . . ?
C41 P2 C29 107.9(9) . . ?
C35 P2 C29 102.3(8) . . ?
C41 P2 Au2 116.9(6) . . ?
C35 P2 Au2 112.4(6) . . ?
C29 P2 Au2 112.4(6) . . ?
C48 P3 C54 109.5(8) . . ?
C48 P3 C42 103.8(8) . . ?
C54 P3 C42 101.4(10) . . ?
C48 P3 Au3 110.5(5) . . ?
C54 P3 Au3 117.0(6) . . ?
C42 P3 Au3 113.5(6) . . ?
C84 P4 C78 110.0(8) . . ?
C84 P4 C72 103.5(10) . . ?
C78 P4 C72 102.8(9) . . ?
C84 P4 Au4 117.1(6) . . ?
C78 P4 Au4 111.5(6) . . ?
C72 P4 Au4 110.8(7) . . ?
C97 P5 C91 109.0(9) . . ?
C97 P5 C85 104.3(9) . . ?
C91 P5 C85 100.4(9) . . ?
C97 P5 Au5 117.2(5) . . ?
C91 P5 Au5 112.4(8) . . ?
C85 P5 Au5 112.0(7) . . ?
C110 P6 C98 103.5(7) . . ?
C110 P6 C104 112.2(9) . . ?
C98 P6 C104 101.8(7) . . ?
C110 P6 Au6 117.7(5) . . ?
C98 P6 Au6 110.0(5) . . ?
C104 P6 Au6 110.3(6) . . ?
C128 P7 C134 98.9(7) . . ?
C128 P7 C140 109.7(8) . . ?
C134 P7 C140 105.1(7) . . ?
C128 P7 Au7 110.4(6) . . ?
C134 P7 Au7 112.2(4) . . ?
C140 P7 Au7 118.7(5) . . ?
C147 P8 C141 101.5(7) . . ?
C147 P8 C153 100.9(7) . . ?
C141 P8 C153 108.8(8) . . ?
C147 P8 Au8 113.3(5) . . ?
C141 P8 Au8 111.3(6) . . ?
C153 P8 Au8 119.3(5) . . ?
C160 P9 C166 110.2(8) . . ?
C160 P9 C154 104.3(8) . . ?
C166 P9 C154 102.4(8) . . ?
C160 P9 Au9 111.0(6) . . ?
C166 P9 Au9 116.5(5) . . ?
C154 P9 Au9 111.4(6) . . ?
C190 P10 C184 102.4(8) . . ?
C190 P10 C196 103.1(9) . . ?
C184 P10 C196 109.8(8) . . ?
C190 P10 Au10 111.6(6) . . ?
C184 P10 Au10 112.9(6) . . ?
C196 P10 Au10 115.8(5) . . ?
C209 P11 C197 104.5(8) . . ?
C209 P11 C203 107.2(8) . . ?
C197 P11 C203 103.8(8) . . ?
C209 P11 Au11 118.7(5) . . ?
C197 P11 Au11 108.9(6) . . ?
C203 P11 Au11 112.4(6) . . ?
C210 P12 C216 100.8(9) . . ?
C210 P12 C222 101.6(9) . . ?
C216 P12 C222 112.0(9) . . ?
C210 P12 Au12 113.7(7) . . ?
C216 P12 Au12 110.8(6) . . ?
C222 P12 Au12 116.6(6) . . ?
O27 N13 O25 120.3(19) . . ?
O27 N13 O26 119(2) . . ?
O25 N13 O26 120.4(19) . . ?
O28 N14 O29 122.7(15) . . ?
O28 N14 O30 121.6(15) . . ?
O29 N14 O30 115.6(14) . . ?
O33 N15 O31 121.0(18) . . ?
O33 N15 O32 119.4(17) . . ?
O31 N15 O32 119.5(17) . . ?

loop_
_geom_bond_atom_site_label_1
_geom_bond_atom_site_label_2
_geom_bond_distance
_geom_bond_site_symmetry_2
_geom_bond_publ_flag
S1 C1 1.909(15) . ?
S1 Au1 2.315(5) . ?
S1 Ag1 2.432(6) . ?
C1 C2 1.495(17) . ?
C1 C5 1.512(18) . ?
C1 C4 1.530(16) . ?
C2 N1 1.516(17) . ?
C2 C3 1.553(18) . ?
C3 O1 1.256(17) . ?
C3 O2 1.292(18) . ?
S2 C6 1.886(14) . ?
S2 Au2 2.333(4) . ?
S2 Ag3 2.440(5) . ?
C6 C7 1.502(17) . ?
C6 C9 1.534(16) . ?
C6 C10 1.538(17) . ?
C7 N2 1.529(16) . ?
C7 C8 1.577(16) . ?
C8 O3 1.234(15) . ?
C8 O4 1.269(15) . ?
O4 Ag3 2.583(12) . ?
S3 C11 1.876(17) . ?
S3 Au3 2.325(5) . ?
S3 Ag2 2.439(7) . ?
C11 C12 1.495(17) . ?
C11 C15 1.502(18) . ?
C11 C14 1.527(18) . ?
C12 N3 1.491(18) . ?
C12 C13 1.547(19) . ?
C13 O5 1.279(19) . ?
C13 O6 1.305(19) . ?
O5 Ag2 2.35(2) . ?
C16 C17 1.3900 . ?
C16 C21 1.3900 . ?
C16 P1 1.821(10) . ?
C17 C18 1.3900 . ?
C18 C19 1.3900 . ?
C19 C20 1.3900 . ?
C20 C21 1.3900 . ?
C22 C23 1.3900 . ?
C22 C27 1.3900 . ?
C22 P1 1.842(12) . ?
C23 C24 1.3900 . ?
C24 C25 1.3900 . ?
C25 C26 1.3900 . ?
C26 C27 1.3900 . ?
C28 C55 1.56(3) . ?
C28 P1 1.875(18) . ?
C29 C30 1.37(2) . ?
C29 C34 1.44(2) . ?
C29 P2 1.837(18) . ?
C30 C31 1.39(3) . ?
C31 C32 1.35(3) . ?
C32 C33 1.46(2) . ?
C33 C34 1.34(2) . ?
C35 C36 1.35(3) . ?
C35 C40 1.36(2) . ?
C35 P2 1.823(19) . ?
C36 C37 1.38(3) . ?
C37 C38 1.38(3) . ?
C38 C39 1.35(3) . ?
C39 C40 1.37(2) . ?
C41 C55 1.54(2) . ?
C41 P2 1.800(18) . ?
C42 C47 1.33(3) . ?
C42 C43 1.39(3) . ?
C42 P3 1.838(19) . ?
C43 C44 1.43(3) . ?
C44 C45 1.38(3) . ?
C45 C46 1.23(3) . ?
C46 C47 1.41(3) . ?
C48 C49 1.3900 . ?
C48 C53 1.3900 . ?
C48 P3 1.797(10) . ?
C49 C50 1.3900 . ?
C50 C51 1.3900 . ?
C51 C52 1.3900 . ?
C52 C53 1.3900 . ?
C54 C55 1.54(2) . ?
C54 P3 1.82(2) . ?
C55 C56 1.53(2) . ?
S4 C57 1.881(14) . ?
S4 Au4 2.344(5) . ?
S4 Ag1 2.472(6) . ?
C57 C58 1.500(16) . ?
C57 C61 1.502(17) . ?
C57 C60 1.545(16) . ?
C58 N4 1.491(16) . ?
C58 C59 1.542(17) . ?
C59 O7 1.256(17) . ?
C59 O8 1.296(17) . ?
O7 Ag1 2.565(16) . ?
S5 C62 1.890(17) . ?
S5 Au5 2.330(6) . ?
S5 Ag2 2.425(8) . ?
C62 C63 1.485(19) . ?
C62 C66 1.519(19) . ?
C62 C65 1.526(19) . ?
C63 N5 1.51(2) . ?
C63 C64 1.55(2) . ?
C64 O9 1.27(2) . ?
C64 O10 1.32(2) . ?
S6 C67 1.889(15) . ?
S6 Au6 2.339(5) . ?
S6 Ag3 2.451(5) . ?
C67 C68 1.503(16) . ?
C67 C71 1.534(16) . ?
C67 C70 1.538(16) . ?
C68 N6 1.504(15) . ?
C68 C69 1.556(16) . ?
C69 O11 1.238(15) . ?
C69 O12 1.300(16) . ?
O12 Ag3 2.549(13) . ?
C72 C73 1.40(3) . ?
C72 C77 1.47(3) . ?
C72 P4 1.82(2) . ?
C73 C74 1.45(3) . ?
C74 C75 1.37(3) . ?
C75 C76 1.35(3) . ?
C76 C77 1.36(3) . ?
C78 C83 1.33(2) . ?
C78 C79 1.43(2) . ?
C78 P4 1.820(18) . ?
C79 C80 1.44(3) . ?
C80 C81 1.42(3) . ?
C81 C82 1.35(2) . ?
C82 C83 1.41(3) . ?
C84 C111 1.58(3) . ?
C84 P4 1.808(17) . ?
C85 C90 1.35(3) . ?
C85 C86 1.36(3) . ?
C85 P5 1.88(2) . ?
C86 C87 1.47(3) . ?
C87 C88 1.33(3) . ?
C88 C89 1.35(3) . ?
C89 C90 1.43(3) . ?
C91 C92 1.33(3) . ?
C91 C96 1.38(3) . ?
C91 P5 1.86(2) . ?
C92 C93 1.52(3) . ?
C93 C94 1.29(3) . ?
C94 C95 1.33(3) . ?
C95 C96 1.47(3) . ?
C97 C111 1.53(2) . ?
C97 P5 1.824(18) . ?
C98 C99 1.3900 . ?
C98 C103 1.3900 . ?
C98 P6 1.825(10) . ?
C99 C100 1.3900 . ?
C100 C101 1.3900 . ?
C101 C102 1.3900 . ?
C102 C103 1.3900 . ?
C104 C105 1.32(2) . ?
C104 C109 1.45(2) . ?
C104 P6 1.860(17) . ?
C105 C106 1.33(2) . ?
C106 C107 1.38(2) . ?
C107 C108 1.38(3) . ?
C108 C109 1.44(2) . ?
C110 C111 1.60(2) . ?
C110 P6 1.804(19) . ?
C111 C112 1.51(2) . ?
S7 C113 1.866(13) . ?
S7 Au7 2.326(4) . ?
S7 Ag4 2.422(5) . ?
C113 C114 1.501(16) . ?
C113 C116 1.510(16) . ?
C113 C117 1.522(16) . ?
C114 N7 1.506(16) . ?
C114 C115 1.556(18) . ?
C115 O13 1.246(16) . ?
C115 O14 1.268(17) . ?
O13 Ag4 2.403(15) . ?
S8 C118 1.873(14) . ?
S8 Au8 2.327(5) . ?
S8 Ag5 2.430(5) . ?
C118 C119 1.510(16) . ?
C118 C122 1.516(16) . ?
C118 C121 1.543(16) . ?
C119 N8 1.517(16) . ?
C119 C120 1.555(17) . ?
C120 O15 1.272(16) . ?
C120 O16 1.286(16) . ?
O15 Ag5 2.426(12) . ?
S9 C123 1.882(14) . ?
S9 Au9 2.336(4) . ?
S9 Ag6 2.439(6) . ?
C123 C127 1.515(16) . ?
C123 C124 1.519(17) . ?
C123 C126 1.527(16) . ?
C124 N9 1.516(16) . ?
C124 C125 1.559(17) . ?
C125 O17 1.214(17) . ?
C125 O18 1.285(17) . ?
C128 C133 1.40(2) . ?
C128 C129 1.48(2) . ?
C128 P7 1.778(18) . ?
C129 C130 1.33(2) . ?
C130 C131 1.38(2) . ?
C131 C132 1.39(2) . ?
C132 C133 1.37(2) . ?
C134 C135 1.3900 . ?
C134 C139 1.3900 . ?
C134 P7 1.792(9) . ?
C135 C136 1.3900 . ?
C136 C137 1.3900 . ?
C137 C138 1.3900 . ?
C138 C139 1.3900 . ?
C140 C167 1.51(2) . ?
C140 P7 1.828(16) . ?
C141 C146 1.38(2) . ?
C141 C142 1.40(2) . ?
C141 P8 1.864(18) . ?
C142 C143 1.37(2) . ?
C143 C144 1.41(2) . ?
C144 C145 1.34(2) . ?
C145 C146 1.42(2) . ?
C147 C148 1.3900 . ?
C147 C152 1.3900 . ?
C147 P8 1.813(10) . ?
C148 C149 1.3900 . ?
C149 C150 1.3900 . ?
C150 C151 1.3900 . ?
C151 C152 1.3900 . ?
C153 C167 1.60(2) . ?
C153 P8 1.871(17) . ?
C154 C155 1.30(3) . ?
C154 C159 1.36(3) . ?
C154 P9 1.85(2) . ?
C155 C156 1.42(3) . ?
C156 C157 1.29(3) . ?
C157 C158 1.42(3) . ?
C158 C159 1.42(3) . ?
C160 C165 1.37(2) . ?
C160 C161 1.43(2) . ?
C160 P9 1.825(18) . ?
C161 C162 1.39(2) . ?
C162 C163 1.36(2) . ?
C163 C164 1.37(2) . ?
C164 C165 1.35(2) . ?
C166 C167 1.53(2) . ?
C166 P9 1.842(16) . ?
C167 C168 1.525(19) . ?
S10 C169 1.867(14) . ?
S10 Au10 2.333(4) . ?
S10 Ag4 2.434(5) . ?
C169 C170 1.505(16) . ?
C169 C172 1.534(16) . ?
C169 C173 1.536(16) . ?
C170 N10 1.498(15) . ?
C170 C171 1.538(17) . ?
C171 O19 1.258(16) . ?
C171 O20 1.304(16) . ?
S11 C174 1.882(13) . ?
S11 Au11 2.331(4) . ?
S11 Ag5 2.464(5) . ?
C174 C175 1.476(15) . ?
C174 C177 1.524(16) . ?
C174 C178 1.527(15) . ?
C175 N11 1.504(15) . ?
C175 C176 1.548(16) . ?
C176 O21 1.251(15) . ?
C176 O22 1.290(15) . ?
O21 Ag5 2.554(12) . ?
S12 C179 1.887(14) . ?
S12 Au12 2.346(5) . ?
S12 Ag6 2.451(6) . ?
C179 C183 1.495(17) . ?
C179 C180 1.512(17) . ?
C179 C182 1.522(17) . ?
C180 N12 1.480(16) . ?
C180 C181 1.562(18) . ?
C181 O23 1.249(16) . ?
C181 O24 1.299(17) . ?
O23 Ag6 2.331(14) . ?
C184 C189 1.35(2) . ?
C184 C185 1.44(2) . ?
C184 P10 1.819(16) . ?
C185 C186 1.47(2) . ?
C186 C187 1.32(3) . ?
C187 C188 1.34(2) . ?
C188 C189 1.44(2) . ?
C190 C195 1.36(3) . ?
C190 C191 1.45(3) . ?
C190 P10 1.794(18) . ?
C191 C192 1.34(2) . ?
C192 C193 1.37(3) . ?
C193 C194 1.35(3) . ?
C194 C195 1.49(2) . ?
C196 C223 1.58(2) . ?
C196 P10 1.836(18) . ?
C197 C198 1.37(2) . ?
C197 C202 1.42(2) . ?
C197 P11 1.843(17) . ?
C198 C199 1.37(3) . ?
C199 C200 1.38(3) . ?
C200 C201 1.39(3) . ?
C201 C202 1.34(2) . ?
C203 C208 1.35(2) . ?
C203 C204 1.40(2) . ?
C203 P11 1.852(18) . ?
C204 C205 1.35(3) . ?
C205 C206 1.38(3) . ?
C206 C207 1.37(2) . ?
C207 C208 1.38(2) . ?
C209 C223 1.56(2) . ?
C209 P11 1.791(16) . ?
C210 C215 1.40(3) . ?
C210 C211 1.40(3) . ?
C210 P12 1.77(2) . ?
C211 C212 1.42(3) . ?
C212 C213 1.34(3) . ?
C213 C214 1.34(3) . ?
C214 C215 1.40(3) . ?
C216 C221 1.36(2) . ?
C216 C217 1.40(2) . ?
C216 P12 1.805(18) . ?
C217 C218 1.38(3) . ?
C218 C219 1.35(2) . ?
C219 C220 1.32(2) . ?
C220 C221 1.38(2) . ?
C222 C223 1.55(2) . ?
C222 P12 1.857(17) . ?
C223 C224 1.54(2) . ?
Ag1 Au4 2.878(2) . ?
Ag1 Au1 2.9347(19) . ?
Ag2 Au5 2.854(2) . ?
Ag2 Au3 2.947(2) . ?
Ag3 Au2 2.8597(17) . ?
Ag3 Au6 2.8737(16) . ?
Ag4 Au10 2.8739(16) . ?
Ag4 Au7 2.9457(17) . ?
Ag5 Au11 2.8491(16) . ?
Ag5 Au8 2.9868(16) . ?
Ag6 Au12 2.9141(18) . ?
Ag6 Au9 2.9428(18) . ?
Au1 P1 2.289(5) . ?
Au2 P2 2.272(5) . ?
Au3 P3 2.274(5) . ?
Au4 P4 2.274(5) . ?
Au5 P5 2.274(5) . ?
Au6 P6 2.275(5) . ?
Au7 P7 2.284(4) . ?
Au8 P8 2.262(5) . ?
Au9 P9 2.265(4) . ?
Au10 P10 2.275(5) . ?
Au11 P11 2.268(4) . ?
Au12 P12 2.271(5) . ?
N13 O27 1.22(2) . ?
N13 O25 1.241(19) . ?
N13 O26 1.25(2) . ?
N14 O28 1.215(14) . ?
N14 O29 1.238(14) . ?
N14 O30 1.272(14) . ?
N15 O33 1.291(16) . ?
N15 O31 1.303(16) . ?
N15 O32 1.309(16) . ?

loop_
_geom_torsion_atom_site_label_1
_geom_torsion_atom_site_label_2
_geom_torsion_atom_site_label_3
_geom_torsion_atom_site_label_4
_geom_torsion
_geom_torsion_site_symmetry_1
_geom_torsion_site_symmetry_2
_geom_torsion_site_symmetry_3
_geom_torsion_site_symmetry_4
_geom_torsion_publ_flag
C5 C1 C2 N1 161.9(17) . . . . ?
C4 C1 C2 N1 43(2) . . . . ?
S1 C1 C2 N1 -74.8(17) . . . . ?
C5 C1 C2 C3 -74(2) . . . . ?
C4 C1 C2 C3 166.5(17) . . . . ?
S1 C1 C2 C3 49(2) . . . . ?
C1 C2 C3 O1 66(3) . . . . ?
N1 C2 C3 O1 -167(2) . . . . ?
C1 C2 C3 O2 -104(2) . . . . ?
N1 C2 C3 O2 24(3) . . . . ?
Au2 S2 C6 C7 -80.5(11) . . . . ?
Ag3 S2 C6 C7 -2.1(12) . . . . ?
Au2 S2 C6 C9 159.2(11) . . . . ?
Ag3 S2 C6 C9 -122.4(12) . . . . ?
Au2 S2 C6 C10 43.9(12) . . . . ?
Ag3 S2 C6 C10 122.4(11) . . . . ?
C9 C6 C7 N2 51.8(18) . . . . ?
C10 C6 C7 N2 169.9(14) . . . . ?
S2 C6 C7 N2 -65.8(15) . . . . ?
C9 C6 C7 C8 174.3(14) . . . . ?
C10 C6 C7 C8 -67.7(18) . . . . ?
S2 C6 C7 C8 56.6(16) . . . . ?
C6 C7 C8 O3 76(2) . . . . ?
N2 C7 C8 O3 -157.5(17) . . . . ?
C6 C7 C8 O4 -103.3(18) . . . . ?
N2 C7 C8 O4 23(2) . . . . ?
O3 C8 O4 Ag3 -119.1(18) . . . . ?
C7 C8 O4 Ag3 59.9(17) . . . . ?
Au3 S3 C11 C12 -43.1(14) . . . . ?
Ag2 S3 C11 C12 37.3(14) . . . . ?
Au3 S3 C11 C15 78.1(16) . . . . ?
Ag2 S3 C11 C15 158.5(14) . . . . ?
Au3 S3 C11 C14 -162.7(13) . . . . ?
Ag2 S3 C11 C14 -82.3(14) . . . . ?
C15 C11 C12 N3 36(2) . . . . ?
C14 C11 C12 N3 -88(2) . . . . ?
S3 C11 C12 N3 156.2(16) . . . . ?
C15 C11 C12 C13 163(2) . . . . ?
C14 C11 C12 C13 40(3) . . . . ?
S3 C11 C12 C13 -76(2) . . . . ?
N3 C12 C13 O5 -138(3) . . . . ?
C11 C12 C13 O5 92(4) . . . . ?
N3 C12 C13 O6 45(3) . . . . ?
C11 C12 C13 O6 -84(3) . . . . ?
O6 C13 O5 Ag2 123(3) . . . . ?
C12 C13 O5 Ag2 -53(4) . . . . ?
C21 C16 C17 C18 0.0 . . . . ?
P1 C16 C17 C18 -172.8(11) . . . . ?
C16 C17 C18 C19 0.0 . . . . ?
C17 C18 C19 C20 0.0 . . . . ?
C18 C19 C20 C21 0.0 . . . . ?
C19 C20 C21 C16 0.0 . . . . ?
C17 C16 C21 C20 0.0 . . . . ?
P1 C16 C21 C20 172.6(11) . . . . ?
C27 C22 C23 C24 0.0 . . . . ?
P1 C22 C23 C24 178.6(10) . . . . ?
C22 C23 C24 C25 0.0 . . . . ?
C23 C24 C25 C26 0.0 . . . . ?
C24 C25 C26 C27 0.0 . . . . ?
C25 C26 C27 C22 0.0 . . . . ?
C23 C22 C27 C26 0.0 . . . . ?
P1 C22 C27 C26 -178.5(11) . . . . ?
C34 C29 C30 C31 -2(3) . . . . ?
P2 C29 C30 C31 175.8(15) . . . . ?
C29 C30 C31 C32 1(3) . . . . ?
C30 C31 C32 C33 -3(3) . . . . ?
C31 C32 C33 C34 6(3) . . . . ?
C32 C33 C34 C29 -6(3) . . . . ?
C30 C29 C34 C33 5(3) . . . . ?
P2 C29 C34 C33 -173.0(16) . . . . ?
C40 C35 C36 C37 -7(4) . . . . ?
P2 C35 C36 C37 176(2) . . . . ?
C35 C36 C37 C38 4(4) . . . . ?
C36 C37 C38 C39 3(4) . . . . ?
C37 C38 C39 C40 -7(4) . . . . ?
C36 C35 C40 C39 3(3) . . . . ?
P2 C35 C40 C39 179.1(15) . . . . ?
C38 C39 C40 C35 4(3) . . . . ?
C47 C42 C43 C44 -1(3) . . . . ?
P3 C42 C43 C44 176.7(16) . . . . ?
C42 C43 C44 C45 0(3) . . . . ?
C43 C44 C45 C46 1(4) . . . . ?
C44 C45 C46 C47 -2(4) . . . . ?
C43 C42 C47 C46 1(3) . . . . ?
P3 C42 C47 C46 -176.5(14) . . . . ?
C45 C46 C47 C42 0(3) . . . . ?
C53 C48 C49 C50 0.0 . . . . ?
P3 C48 C49 C50 179.2(9) . . . . ?
C48 C49 C50 C51 0.0 . . . . ?
C49 C50 C51 C52 0.0 . . . . ?
C50 C51 C52 C53 0.0 . . . . ?
C51 C52 C53 C48 0.0 . . . . ?
C49 C48 C53 C52 0.0 . . . . ?
P3 C48 C53 C52 -179.2(9) . . . . ?
P3 C54 C55 C56 61(2) . . . . ?
P3 C54 C55 C41 -60.0(19) . . . . ?
P3 C54 C55 C28 -176.3(12) . . . . ?
P2 C41 C55 C56 62(2) . . . . ?
P2 C41 C55 C54 -175.4(13) . . . . ?
P2 C41 C55 C28 -57.9(19) . . . . ?
P1 C28 C55 C56 65.9(18) . . . . ?
P1 C28 C55 C54 -57.9(17) . . . . ?
P1 C28 C55 C41 -174.8(12) . . . . ?
Au4 S4 C57 C58 -81.7(11) . . . . ?
Ag1 S4 C57 C58 -3.9(12) . . . . ?
Au4 S4 C57 C61 45.5(12) . . . . ?
Ag1 S4 C57 C61 123.3(11) . . . . ?
Au4 S4 C57 C60 160.2(10) . . . . ?
Ag1 S4 C57 C60 -122.0(10) . . . . ?
C61 C57 C58 N4 165.6(15) . . . . ?
C60 C57 C58 N4 45(2) . . . . ?
S4 C57 C58 N4 -67.9(16) . . . . ?
C61 C57 C58 C59 -65(2) . . . . ?
C60 C57 C58 C59 173.8(15) . . . . ?
S4 C57 C58 C59 61.4(17) . . . . ?
N4 C58 C59 O7 25(3) . . . . ?
C57 C58 C59 O7 -105(2) . . . . ?
N4 C58 C59 O8 -155(2) . . . . ?
C57 C58 C59 O8 76(3) . . . . ?
O8 C59 O7 Ag1 -124(2) . . . . ?
C58 C59 O7 Ag1 56(2) . . . . ?
Au5 S5 C62 C63 -67.7(19) . . . . ?
Ag2 S5 C62 C63 11.9(19) . . . . ?
Au5 S5 C62 C66 60.5(18) . . . . ?
Ag2 S5 C62 C66 140.0(16) . . . . ?
Au5 S5 C62 C65 173.7(16) . . . . ?
Ag2 S5 C62 C65 -106.7(17) . . . . ?
C66 C62 C63 N5 142(3) . . . . ?
C65 C62 C63 N5 27(3) . . . . ?
S5 C62 C63 N5 -91(3) . . . . ?
C66 C62 C63 C64 -80(3) . . . . ?
C65 C62 C63 C64 165(3) . . . . ?
S5 C62 C63 C64 48(3) . . . . ?
C62 C63 C64 O9 -114(5) . . . . ?
N5 C63 C64 O9 25(7) . . . . ?
C62 C63 C64 O10 71(6) . . . . ?
N5 C63 C64 O10 -150(5) . . . . ?
Au6 S6 C67 C68 -76.8(10) . . . . ?
Ag3 S6 C67 C68 1.8(11) . . . . ?
Au6 S6 C67 C71 163.2(9) . . . . ?
Ag3 S6 C67 C71 -118.2(10) . . . . ?
Au6 S6 C67 C70 48.4(11) . . . . ?
Ag3 S6 C67 C70 127.0(9) . . . . ?
C71 C67 C68 N6 49.1(19) . . . . ?
C70 C67 C68 N6 169.3(14) . . . . ?
S6 C67 C68 N6 -68.9(15) . . . . ?
C71 C67 C68 C69 173.6(14) . . . . ?
C70 C67 C68 C69 -66.2(19) . . . . ?
S6 C67 C68 C69 55.6(16) . . . . ?
C67 C68 C69 O11 71(2) . . . . ?
N6 C68 C69 O11 -160.4(18) . . . . ?
C67 C68 C69 O12 -109.3(18) . . . . ?
N6 C68 C69 O12 19(2) . . . . ?
O11 C69 O12 Ag3 -116.7(19) . . . . ?
C68 C69 O12 Ag3 63.6(17) . . . . ?
C77 C72 C73 C74 7(3) . . . . ?
P4 C72 C73 C74 -178.7(16) . . . . ?
C72 C73 C74 C75 -6(3) . . . . ?
C73 C74 C75 C76 3(4) . . . . ?
C74 C75 C76 C77 1(4) . . . . ?
C75 C76 C77 C72 -1(3) . . . . ?
C73 C72 C77 C76 -3(3) . . . . ?
P4 C72 C77 C76 -177.4(15) . . . . ?
C83 C78 C79 C80 3(3) . . . . ?
P4 C78 C79 C80 -178.0(15) . . . . ?
C78 C79 C80 C81 -4(3) . . . . ?
C79 C80 C81 C82 4(3) . . . . ?
C80 C81 C82 C83 -4(3) . . . . ?
C79 C78 C83 C82 -3(3) . . . . ?
P4 C78 C83 C82 178.3(15) . . . . ?
C81 C82 C83 C78 3(3) . . . . ?
C90 C85 C86 C87 2(3) . . . . ?
P5 C85 C86 C87 -179.2(15) . . . . ?
C85 C86 C87 C88 -4(3) . . . . ?
C86 C87 C88 C89 4(4) . . . . ?
C87 C88 C89 C90 -3(4) . . . . ?
C86 C85 C90 C89 -1(3) . . . . ?
P5 C85 C90 C89 -179.4(14) . . . . ?
C88 C89 C90 C85 1(3) . . . . ?
C96 C91 C92 C93 0(4) . . . . ?
P5 C91 C92 C93 179.0(17) . . . . ?
C91 C92 C93 C94 -2(4) . . . . ?
C92 C93 C94 C95 2(5) . . . . ?
C93 C94 C95 C96 -1(5) . . . . ?
C92 C91 C96 C95 1(4) . . . . ?
P5 C91 C96 C95 -177.9(17) . . . . ?
C94 C95 C96 C91 -1(4) . . . . ?
C103 C98 C99 C100 0.0 . . . . ?
P6 C98 C99 C100 174.8(9) . . . . ?
C98 C99 C100 C101 0.0 . . . . ?
C99 C100 C101 C102 0.0 . . . . ?
C100 C101 C102 C103 0.0 . . . . ?
C101 C102 C103 C98 0.0 . . . . ?
C99 C98 C103 C102 0.0 . . . . ?
P6 C98 C103 C102 -174.5(9) . . . . ?
C109 C104 C105 C106 10(3) . . . . ?
P6 C104 C105 C106 -176.1(18) . . . . ?
C104 C105 C106 C107 -7(4) . . . . ?
C105 C106 C107 C108 2(4) . . . . ?
C106 C107 C108 C109 0(3) . . . . ?
C107 C108 C109 C104 3(3) . . . . ?
C105 C104 C109 C108 -8(3) . . . . ?
P6 C104 C109 C108 178.0(16) . . . . ?
P5 C97 C111 C112 61(2) . . . . ?
P5 C97 C111 C84 -60.4(17) . . . . ?
P5 C97 C111 C110 -176.7(12) . . . . ?
P4 C84 C111 C112 66.0(18) . . . . ?
P4 C84 C111 C97 -170.0(11) . . . . ?
P4 C84 C111 C110 -52.5(16) . . . . ?
P6 C110 C111 C112 69.4(17) . . . . ?
P6 C110 C111 C97 -56.1(17) . . . . ?
P6 C110 C111 C84 -172.2(11) . . . . ?
Au7 S7 C113 C114 -41.5(12) . . . . ?
Ag4 S7 C113 C114 39.8(12) . . . . ?
Au7 S7 C113 C116 79.6(13) . . . . ?
Ag4 S7 C113 C116 160.9(12) . . . . ?
Au7 S7 C113 C117 -163.6(11) . . . . ?
Ag4 S7 C113 C117 -82.3(12) . . . . ?
C116 C113 C114 N7 44(2) . . . . ?
C117 C113 C114 N7 -80.2(18) . . . . ?
S7 C113 C114 N7 162.8(12) . . . . ?
C116 C113 C114 C115 168.7(16) . . . . ?
C117 C113 C114 C115 45.0(19) . . . . ?
S7 C113 C114 C115 -72.1(17) . . . . ?
C113 C114 C115 O13 92(2) . . . . ?
N7 C114 C115 O13 -139(2) . . . . ?
C113 C114 C115 O14 -92(2) . . . . ?
N7 C114 C115 O14 36(3) . . . . ?
O14 C115 O13 Ag4 121(3) . . . . ?
C114 C115 O13 Ag4 -64(2) . . . . ?
Au8 S8 C118 C119 -47.1(13) . . . . ?
Ag5 S8 C118 C119 35.4(13) . . . . ?
Au8 S8 C118 C122 72.9(11) . . . . ?
Ag5 S8 C118 C122 155.4(10) . . . . ?
Au8 S8 C118 C121 -170.5(9) . . . . ?
Ag5 S8 C118 C121 -88.0(10) . . . . ?
C122 C118 C119 N8 54.7(19) . . . . ?
C121 C118 C119 N8 -69.1(19) . . . . ?
S8 C118 C119 N8 172.5(12) . . . . ?
C122 C118 C119 C120 175.7(14) . . . . ?
C121 C118 C119 C120 51.8(19) . . . . ?
S8 C118 C119 C120 -66.5(17) . . . . ?
C118 C119 C120 O15 100(2) . . . . ?
N8 C119 C120 O15 -136.0(18) . . . . ?
C118 C119 C120 O16 -82(2) . . . . ?
N8 C119 C120 O16 42(2) . . . . ?
O16 C120 O15 Ag5 108(2) . . . . ?
C119 C120 O15 Ag5 -74.8(17) . . . . ?
Au9 S9 C123 C127 -33.6(14) . . . . ?
Ag6 S9 C123 C127 46.3(13) . . . . ?
Au9 S9 C123 C124 84.2(10) . . . . ?
Ag6 S9 C123 C124 164.2(9) . . . . ?
Au9 S9 C123 C126 -157.7(10) . . . . ?
Ag6 S9 C123 C126 -77.7(11) . . . . ?
C127 C123 C124 N9 167.4(13) . . . . ?
C126 C123 C124 N9 -66.0(16) . . . . ?
S9 C123 C124 N9 49.2(15) . . . . ?
C127 C123 C124 C125 -73.1(18) . . . . ?
C126 C123 C124 C125 53.5(18) . . . . ?
S9 C123 C124 C125 168.7(12) . . . . ?
N9 C124 C125 O17 -161(3) . . . . ?
C123 C124 C125 O17 76(3) . . . . ?
N9 C124 C125 O18 25(3) . . . . ?
C123 C124 C125 O18 -98(3) . . . . ?
C133 C128 C129 C130 6(3) . . . . ?
P7 C128 C129 C130 -177.1(16) . . . . ?
C128 C129 C130 C131 -1(3) . . . . ?
C129 C130 C131 C132 -4(3) . . . . ?
C130 C131 C132 C133 4(3) . . . . ?
C131 C132 C133 C128 1(3) . . . . ?
C129 C128 C133 C132 -6(3) . . . . ?
P7 C128 C133 C132 177.0(15) . . . . ?
C139 C134 C135 C136 0.0 . . . . ?
P7 C134 C135 C136 179.6(8) . . . . ?
C134 C135 C136 C137 0.0 . . . . ?
C135 C136 C137 C138 0.0 . . . . ?
C136 C137 C138 C139 0.0 . . . . ?
C137 C138 C139 C134 0.0 . . . . ?
C135 C134 C139 C138 0.0 . . . . ?
P7 C134 C139 C138 -179.6(9) . . . . ?
C146 C141 C142 C143 -2(3) . . . . ?
P8 C141 C142 C143 179.1(14) . . . . ?
C141 C142 C143 C144 1(3) . . . . ?
C142 C143 C144 C145 -2(3) . . . . ?
C143 C144 C145 C146 5(3) . . . . ?
C142 C141 C146 C145 5(3) . . . . ?
P8 C141 C146 C145 -176.3(14) . . . . ?
C144 C145 C146 C141 -6(3) . . . . ?
C152 C147 C148 C149 0.0 . . . . ?
P8 C147 C148 C149 -179.8(9) . . . . ?
C147 C148 C149 C150 0.0 . . . . ?
C148 C149 C150 C151 0.0 . . . . ?
C149 C150 C151 C152 0.0 . . . . ?
C150 C151 C152 C147 0.0 . . . . ?
C148 C147 C152 C151 0.0 . . . . ?
P8 C147 C152 C151 179.8(11) . . . . ?
C159 C154 C155 C156 2(4) . . . . ?
P9 C154 C155 C156 178(2) . . . . ?
C154 C155 C156 C157 -4(4) . . . . ?
C155 C156 C157 C158 5(4) . . . . ?
C156 C157 C158 C159 -4(3) . . . . ?
C155 C154 C159 C158 -2(3) . . . . ?
P9 C154 C159 C158 -177.2(14) . . . . ?
C157 C158 C159 C154 3(3) . . . . ?
C165 C160 C161 C162 -1(3) . . . . ?
P9 C160 C161 C162 176.1(15) . . . . ?
C160 C161 C162 C163 0(3) . . . . ?
C161 C162 C163 C164 1(3) . . . . ?
C162 C163 C164 C165 -1(3) . . . . ?
C163 C164 C165 C160 -1(3) . . . . ?
C161 C160 C165 C164 2(3) . . . . ?
P9 C160 C165 C164 -175.5(16) . . . . ?
P7 C140 C167 C168 61.2(18) . . . . ?
P7 C140 C167 C166 -62.9(16) . . . . ?
P7 C140 C167 C153 -177.5(11) . . . . ?
P9 C166 C167 C140 -174.1(11) . . . . ?
P9 C166 C167 C168 61.3(18) . . . . ?
P9 C166 C167 C153 -58.8(16) . . . . ?
P8 C153 C167 C140 -59.0(16) . . . . ?
P8 C153 C167 C168 63.8(17) . . . . ?
P8 C153 C167 C166 -175.1(11) . . . . ?
Au10 S10 C169 C170 -63.8(11) . . . . ?
Ag4 S10 C169 C170 16.4(12) . . . . ?
Au10 S10 C169 C172 172.5(10) . . . . ?
Ag4 S10 C169 C172 -107.3(11) . . . . ?
Au10 S10 C169 C173 57.5(12) . . . . ?
Ag4 S10 C169 C173 137.7(11) . . . . ?
C172 C169 C170 N10 41.8(18) . . . . ?
C173 C169 C170 N10 160.3(15) . . . . ?
S10 C169 C170 N10 -80.0(15) . . . . ?
C172 C169 C170 C171 165.1(15) . . . . ?
C173 C169 C170 C171 -76.4(19) . . . . ?
S10 C169 C170 C171 43.4(18) . . . . ?
N10 C170 C171 O19 18(3) . . . . ?
C169 C170 C171 O19 -109(2) . . . . ?
N10 C170 C171 O20 -159.2(18) . . . . ?
C169 C170 C171 O20 74(2) . . . . ?
Au11 S11 C174 C175 -77.0(10) . . . . ?
Ag5 S11 C174 C175 0.3(11) . . . . ?
Au11 S11 C174 C177 49.8(11) . . . . ?
Ag5 S11 C174 C177 127.1(10) . . . . ?
Au11 S11 C174 C178 162.8(10) . . . . ?
Ag5 S11 C174 C178 -119.9(10) . . . . ?
C177 C174 C175 N11 166.1(13) . . . . ?
C178 C174 C175 N11 47.4(17) . . . . ?
S11 C174 C175 N11 -70.2(14) . . . . ?
C177 C174 C175 C176 -66.7(18) . . . . ?
C178 C174 C175 C176 174.6(14) . . . . ?
S11 C174 C175 C176 57.0(16) . . . . ?
C174 C175 C176 O21 -104.4(18) . . . . ?
N11 C175 C176 O21 26(2) . . . . ?
C174 C175 C176 O22 74(2) . . . . ?
N11 C175 C176 O22 -156.1(15) . . . . ?
O22 C176 O21 Ag5 -119.7(17) . . . . ?
C175 C176 O21 Ag5 58.0(17) . . . . ?
Au12 S12 C179 C183 -159.4(12) . . . . ?
Ag6 S12 C179 C183 -81.5(13) . . . . ?
Au12 S12 C179 C180 -36.6(13) . . . . ?
Ag6 S12 C179 C180 41.3(13) . . . . ?
Au12 S12 C179 C182 81.5(13) . . . . ?
Ag6 S12 C179 C182 159.4(12) . . . . ?
C183 C179 C180 N12 -89(2) . . . . ?
C182 C179 C180 N12 34(2) . . . . ?
S12 C179 C180 N12 150.7(14) . . . . ?
C183 C179 C180 C181 38(2) . . . . ?
C182 C179 C180 C181 161.3(15) . . . . ?
S12 C179 C180 C181 -82.5(17) . . . . ?
N12 C180 C181 O23 -166(2) . . . . ?
C179 C180 C181 O23 64(3) . . . . ?
N12 C180 C181 O24 21(3) . . . . ?
C179 C180 C181 O24 -109(2) . . . . ?
O24 C181 O23 Ag6 165.6(15) . . . . ?
C180 C181 O23 Ag6 -7(3) . . . . ?
C189 C184 C185 C186 5(3) . . . . ?
P10 C184 C185 C186 -179.1(14) . . . . ?
C184 C185 C186 C187 -1(3) . . . . ?
C185 C186 C187 C188 -2(3) . . . . ?
C186 C187 C188 C189 1(3) . . . . ?
C185 C184 C189 C188 -7(3) . . . . ?
P10 C184 C189 C188 177.7(13) . . . . ?
C187 C188 C189 C184 4(3) . . . . ?
C195 C190 C191 C192 -1(2) . . . . ?
P10 C190 C191 C192 178.5(12) . . . . ?
C190 C191 C192 C193 0(3) . . . . ?
C191 C192 C193 C194 1(3) . . . . ?
C192 C193 C194 C195 -1(3) . . . . ?
C191 C190 C195 C194 1(2) . . . . ?
P10 C190 C195 C194 -178.3(12) . . . . ?
C193 C194 C195 C190 0(3) . . . . ?
C202 C197 C198 C199 -1(3) . . . . ?
P11 C197 C198 C199 176.0(17) . . . . ?
C197 C198 C199 C200 4(3) . . . . ?
C198 C199 C200 C201 -3(3) . . . . ?
C199 C200 C201 C202 -1(3) . . . . ?
C200 C201 C202 C197 4(3) . . . . ?
C198 C197 C202 C201 -3(3) . . . . ?
P11 C197 C202 C201 180.0(14) . . . . ?
C208 C203 C204 C205 0(3) . . . . ?
P11 C203 C204 C205 176.3(16) . . . . ?
C203 C204 C205 C206 2(3) . . . . ?
C204 C205 C206 C207 -2(3) . . . . ?
C205 C206 C207 C208 -1(3) . . . . ?
C204 C203 C208 C207 -2(3) . . . . ?
P11 C203 C208 C207 -178.2(14) . . . . ?
C206 C207 C208 C203 2(3) . . . . ?
C215 C210 C211 C212 -3(4) . . . . ?
P12 C210 C211 C212 175(2) . . . . ?
C210 C211 C212 C213 4(5) . . . . ?
C211 C212 C213 C214 -1(5) . . . . ?
C212 C213 C214 C215 -4(4) . . . . ?
C213 C214 C215 C210 5(3) . . . . ?
C211 C210 C215 C214 -2(3) . . . . ?
P12 C210 C215 C214 -179.3(16) . . . . ?
C221 C216 C217 C218 -1(3) . . . . ?
P12 C216 C217 C218 175.7(16) . . . . ?
C216 C217 C218 C219 1(3) . . . . ?
C217 C218 C219 C220 -3(4) . . . . ?
C218 C219 C220 C221 3(3) . . . . ?
C217 C216 C221 C220 2(3) . . . . ?
P12 C216 C221 C220 -174.5(16) . . . . ?
C219 C220 C221 C216 -3(3) . . . . ?
P12 C222 C223 C224 63.3(17) . . . . ?
P12 C222 C223 C209 -175.6(11) . . . . ?
P12 C222 C223 C196 -56.2(17) . . . . ?
P11 C209 C223 C224 63.7(18) . . . . ?
P11 C209 C223 C222 -55.5(16) . . . . ?
P11 C209 C223 C196 -174.2(11) . . . . ?
P10 C196 C223 C224 66.1(17) . . . . ?
P10 C196 C223 C222 -175.0(11) . . . . ?
P10 C196 C223 C209 -57.2(16) . . . . ?
C17 C16 P1 C22 119.3(9) . . . . ?
C21 C16 P1 C22 -53.4(10) . . . . ?
C17 C16 P1 C28 -133.3(9) . . . . ?
C21 C16 P1 C28 54.0(11) . . . . ?
C17 C16 P1 Au1 -3.1(9) . . . . ?
C21 C16 P1 Au1 -175.8(7) . . . . ?
C23 C22 P1 C16 -62.4(9) . . . . ?
C27 C22 P1 C16 116.2(9) . . . . ?
C23 C22 P1 C28 -174.4(9) . . . . ?
C27 C22 P1 C28 4.2(11) . . . . ?
C23 C22 P1 Au1 57.9(8) . . . . ?
C27 C22 P1 Au1 -123.5(8) . . . . ?
C55 C28 P1 C16 70.1(14) . . . . ?
C55 C28 P1 C22 177.9(12) . . . . ?
C55 C28 P1 Au1 -56.5(15) . . . . ?
C55 C41 P2 C35 179.2(15) . . . . ?
C55 C41 P2 C29 71.3(17) . . . . ?
C55 C41 P2 Au2 -56.6(17) . . . . ?
C36 C35 P2 C41 174.2(18) . . . . ?
C40 C35 P2 C41 -2.4(19) . . . . ?
C36 C35 P2 C29 -73.7(19) . . . . ?
C40 C35 P2 C29 109.7(18) . . . . ?
C36 C35 P2 Au2 47.1(19) . . . . ?
C40 C35 P2 Au2 -129.5(16) . . . . ?
C30 C29 P2 C41 43.8(17) . . . . ?
C34 C29 P2 C41 -138.4(15) . . . . ?
C30 C29 P2 C35 -65.0(17) . . . . ?
C34 C29 P2 C35 112.8(15) . . . . ?
C30 C29 P2 Au2 174.2(13) . . . . ?
C34 C29 P2 Au2 -8.0(16) . . . . ?
C49 C48 P3 C54 47.8(10) . . . . ?
C53 C48 P3 C54 -133.0(8) . . . . ?
C49 C48 P3 C42 -59.8(10) . . . . ?
C53 C48 P3 C42 119.4(9) . . . . ?
C49 C48 P3 Au3 178.1(5) . . . . ?
C53 C48 P3 Au3 -2.7(8) . . . . ?
C55 C54 P3 C48 75.2(15) . . . . ?
C55 C54 P3 C42 -175.5(14) . . . . ?
C55 C54 P3 Au3 -51.5(17) . . . . ?
C47 C42 P3 C48 110.9(18) . . . . ?
C43 C42 P3 C48 -66.9(15) . . . . ?
C47 C42 P3 C54 -2.7(19) . . . . ?
C43 C42 P3 C54 179.5(14) . . . . ?
C47 C42 P3 Au3 -129.0(16) . . . . ?
C43 C42 P3 Au3 53.1(16) . . . . ?
C111 C84 P4 C78 73.7(15) . . . . ?
C111 C84 P4 C72 -177.1(13) . . . . ?
C111 C84 P4 Au4 -54.9(15) . . . . ?
C83 C78 P4 C84 -129.3(17) . . . . ?
C79 C78 P4 C84 52.1(17) . . . . ?
C83 C78 P4 C72 121.0(18) . . . . ?
C79 C78 P4 C72 -57.6(16) . . . . ?
C83 C78 P4 Au4 2.3(19) . . . . ?
C79 C78 P4 Au4 -176.3(12) . . . . ?
C73 C72 P4 C84 -173.8(16) . . . . ?
C77 C72 P4 C84 0.6(18) . . . . ?
C73 C72 P4 C78 -59.3(17) . . . . ?
C77 C72 P4 C78 115.1(17) . . . . ?
C73 C72 P4 Au4 60.0(17) . . . . ?
C77 C72 P4 Au4 -125.6(15) . . . . ?
C111 C97 P5 C91 74.4(16) . . . . ?
C111 C97 P5 C85 -179.1(14) . . . . ?
C111 C97 P5 Au5 -54.7(16) . . . . ?
C92 C91 P5 C97 51(2) . . . . ?
C96 C91 P5 C97 -129.9(18) . . . . ?
C92 C91 P5 C85 -58(2) . . . . ?
C96 C91 P5 C85 120.9(19) . . . . ?
C92 C91 P5 Au5 -177.0(16) . . . . ?
C96 C91 P5 Au5 2(2) . . . . ?
C90 C85 P5 C97 -2.5(19) . . . . ?
C86 C85 P5 C97 178.6(15) . . . . ?
C90 C85 P5 C91 110.3(19) . . . . ?
C86 C85 P5 C91 -68.6(17) . . . . ?
C90 C85 P5 Au5 -130.2(16) . . . . ?
C86 C85 P5 Au5 50.9(16) . . . . ?
C111 C110 P6 C98 179.2(11) . . . . ?
C111 C110 P6 C104 70.3(14) . . . . ?
C111 C110 P6 Au6 -59.3(14) . . . . ?
C99 C98 P6 C110 176.5(8) . . . . ?
C103 C98 P6 C110 -8.9(9) . . . . ?
C99 C98 P6 C104 -67.0(9) . . . . ?
C103 C98 P6 C104 107.6(9) . . . . ?
C99 C98 P6 Au6 49.9(7) . . . . ?
C103 C98 P6 Au6 -135.5(6) . . . . ?
C105 C104 P6 C110 -128.4(19) . . . . ?
C109 C104 P6 C110 45.2(18) . . . . ?
C105 C104 P6 C98 121.6(19) . . . . ?
C109 C104 P6 C98 -64.8(17) . . . . ?
C105 C104 P6 Au6 5(2) . . . . ?
C109 C104 P6 Au6 178.5(14) . . . . ?
C133 C128 P7 C134 -63.7(17) . . . . ?
C129 C128 P7 C134 119.6(16) . . . . ?
C133 C128 P7 C140 46.0(18) . . . . ?
C129 C128 P7 C140 -130.8(15) . . . . ?
C133 C128 P7 Au7 178.6(14) . . . . ?
C129 C128 P7 Au7 1.8(18) . . . . ?
C135 C134 P7 C128 -63.7(8) . . . . ?
C139 C134 P7 C128 115.8(9) . . . . ?
C135 C134 P7 C140 -177.0(7) . . . . ?
C139 C134 P7 C140 2.6(9) . . . . ?
C135 C134 P7 Au7 52.7(7) . . . . ?
C139 C134 P7 Au7 -127.8(6) . . . . ?
C167 C140 P7 C128 73.1(14) . . . . ?
C167 C140 P7 C134 178.6(12) . . . . ?
C167 C140 P7 Au7 -55.0(14) . . . . ?
C148 C147 P8 C141 -64.2(9) . . . . ?
C152 C147 P8 C141 115.9(10) . . . . ?
C148 C147 P8 C153 -176.2(8) . . . . ?
C152 C147 P8 C153 4.0(10) . . . . ?
C148 C147 P8 Au8 55.1(8) . . . . ?
C152 C147 P8 Au8 -124.7(8) . . . . ?
C146 C141 P8 C147 120.9(15) . . . . ?
C142 C141 P8 C147 -60.2(16) . . . . ?
C146 C141 P8 C153 -133.3(15) . . . . ?
C142 C141 P8 C153 45.6(17) . . . . ?
C146 C141 P8 Au8 0.1(17) . . . . ?
C142 C141 P8 Au8 179.0(13) . . . . ?
C167 C153 P8 C147 -178.5(12) . . . . ?
C167 C153 P8 C141 75.3(14) . . . . ?
C167 C153 P8 Au8 -53.7(15) . . . . ?
C165 C160 P9 C166 -131.8(16) . . . . ?
C161 C160 P9 C166 50.7(16) . . . . ?
C165 C160 P9 C154 118.9(17) . . . . ?
C161 C160 P9 C154 -58.6(16) . . . . ?
C165 C160 P9 Au9 -1.2(18) . . . . ?
C161 C160 P9 Au9 -178.7(12) . . . . ?
C167 C166 P9 C160 72.8(14) . . . . ?
C167 C166 P9 C154 -176.6(13) . . . . ?
C167 C166 P9 Au9 -54.8(15) . . . . ?
C155 C154 P9 C160 -65.1(19) . . . . ?
C159 C154 P9 C160 110.3(17) . . . . ?
C155 C154 P9 C166 179.9(18) . . . . ?
C159 C154 P9 C166 -4.7(18) . . . . ?
C155 C154 P9 Au9 54.7(19) . . . . ?
C159 C154 P9 Au9 -129.9(15) . . . . ?
C195 C190 P10 C184 -54.9(16) . . . . ?
C191 C190 P10 C184 125.8(14) . . . . ?
C195 C190 P10 C196 -168.9(14) . . . . ?
C191 C190 P10 C196 11.8(16) . . . . ?
C195 C190 P10 Au10 66.1(15) . . . . ?
C191 C190 P10 Au10 -113.2(13) . . . . ?
C189 C184 P10 C190 120.2(16) . . . . ?
C185 C184 P10 C190 -55.5(16) . . . . ?
C189 C184 P10 C196 -130.8(16) . . . . ?
C185 C184 P10 C196 53.5(16) . . . . ?
C189 C184 P10 Au10 0.0(17) . . . . ?
C185 C184 P10 Au10 -175.7(12) . . . . ?
C223 C196 P10 C190 -179.4(12) . . . . ?
C223 C196 P10 C184 72.0(14) . . . . ?
C223 C196 P10 Au10 -57.2(13) . . . . ?
C223 C209 P11 C197 -174.0(12) . . . . ?
C223 C209 P11 C203 76.2(14) . . . . ?
C223 C209 P11 Au11 -52.4(14) . . . . ?
C198 C197 P11 C209 178.8(15) . . . . ?
C202 C197 P11 C209 -4.1(16) . . . . ?
C198 C197 P11 C203 -68.9(17) . . . . ?
C202 C197 P11 C203 108.1(15) . . . . ?
C198 C197 P11 Au11 51.0(16) . . . . ?
C202 C197 P11 Au11 -132.0(13) . . . . ?
C208 C203 P11 C209 -129.9(15) . . . . ?
C204 C203 P11 C209 53.9(16) . . . . ?
C208 C203 P11 C197 119.8(16) . . . . ?
C204 C203 P11 C197 -56.4(16) . . . . ?
C208 C203 P11 Au11 2.3(17) . . . . ?
C204 C203 P11 Au11 -173.9(13) . . . . ?
C215 C210 P12 C216 109(2) . . . . ?
C211 C210 P12 C216 -68(2) . . . . ?
C215 C210 P12 C222 -6(2) . . . . ?
C211 C210 P12 C222 176.4(19) . . . . ?
C215 C210 P12 Au12 -132.0(18) . . . . ?
C211 C210 P12 Au12 50(2) . . . . ?
C221 C216 P12 C210 114.8(19) . . . . ?
C217 C216 P12 C210 -61.7(19) . . . . ?
C221 C216 P12 C222 -137.8(17) . . . . ?
C217 C216 P12 C222 45.6(19) . . . . ?
C221 C216 P12 Au12 -6(2) . . . . ?
C217 C216 P12 Au12 177.6(15) . . . . ?
C223 C222 P12 C210 176.7(14) . . . . ?
C223 C222 P12 C216 69.8(15) . . . . ?
C223 C222 P12 Au12 -59.2(14) . . . . ?
